data_4083100
loop_
_publ_author_name
'Ikeda, Yousuke'
'Takano, Koichi'
'Waragai, Maiko'
'Kodama, Shintaro'
'Tsuchida, Noriko'
'Takano, Keiko'
'Ishii, Youichi'

_publ_section_title
;
 Reversibility of 1,4-Metal Migration in Cp*RhIIIand Cp*IrIIIComplexes
;
_journal_issue 9
_journal_name_full Organometallics
_journal_page_first 2142
_journal_paper_doi 10.1021/om5003232
_journal_volume 33
_journal_year 2014
_chemical_formula_moiety 'C66 H53 B F24 Ir P'
_chemical_formula_sum 'C66 H53 B F24 Ir P'
_chemical_formula_weight 1536.11
_space_group_IT_number 14
_symmetry_cell_setting monoclinic
_symmetry_Int_Tables_number 14
_symmetry_space_group_name_Hall '-P 2yn'
_symmetry_space_group_name_H-M 'P 1 21/n 1'
_atom_sites_solution_hydrogens geom
_atom_sites_solution_primary direct
_atom_sites_solution_secondary difmap
_cell_angle_alpha 90.0000
_cell_angle_beta 95.2414(17)
_cell_angle_gamma 90.0000
_cell_formula_units_Z 4
_cell_length_a 13.0865(19)
_cell_length_b 13.875(2)
_cell_length_c 34.548(6)
_cell_measurement_reflns_used 13429
_cell_measurement_temperature 123
_cell_measurement_theta_max 27.52
_cell_measurement_theta_min 3.09
_cell_volume 6246.8(17)
_computing_cell_refinement CrystalClear
_computing_data_collection 'CrystalClear (Rigaku Inc., 2008)'
_computing_data_reduction CrystalClear
_computing_molecular_graphics 'CrystalStructure 4.0'
_computing_publication_material 'CrystalStructure 4.0 (Rigaku, 2010)'
_computing_structure_refinement 'SHELXL97 (Sheldrick, 2008)'
_computing_structure_solution SIR97
_diffrn_ambient_temperature 123
_diffrn_detector_area_resol_mean 7.314
_diffrn_measured_fraction_theta_full 0.989
_diffrn_measured_fraction_theta_max 0.989
_diffrn_measurement_device_type 'Rigaku Mercury70'
_diffrn_measurement_method \w
_diffrn_radiation_type 'Mo K\a'
_diffrn_radiation_wavelength 0.71075
_diffrn_reflns_av_R_equivalents 0.0856
_diffrn_reflns_limit_h_max 10
_diffrn_reflns_limit_h_min -17
_diffrn_reflns_limit_k_max 17
_diffrn_reflns_limit_k_min -18
_diffrn_reflns_limit_l_max 44
_diffrn_reflns_limit_l_min -43
_diffrn_reflns_number 42817
_diffrn_reflns_theta_full 27.50
_diffrn_reflns_theta_max 27.50
_diffrn_standards_number 0
_exptl_absorpt_coefficient_mu 2.282
_exptl_absorpt_correction_T_max 0.634
_exptl_absorpt_correction_T_min 0.447
_exptl_absorpt_correction_type numerical
_exptl_absorpt_process_details 'NUMABS (Rigaku, 1999)'
_exptl_crystal_colour orange
_exptl_crystal_density_diffrn 1.633
_exptl_crystal_density_method 'not measured'
_exptl_crystal_description prism
_exptl_crystal_F_000 3048.00
_exptl_crystal_size_max 0.370
_exptl_crystal_size_mid 0.370
_exptl_crystal_size_min 0.200
_refine_diff_density_max 2.110
_refine_diff_density_min -2.590
_refine_ls_extinction_method none
_refine_ls_goodness_of_fit_ref 1.070
_refine_ls_hydrogen_treatment constr
_refine_ls_number_parameters 832
_refine_ls_number_reflns 14182
_refine_ls_number_restraints 0
_refine_ls_R_factor_gt 0.0649
_refine_ls_shift/su_max 0.000
_refine_ls_structure_factor_coef Fsqd
_refine_ls_weighting_details 'w = 1/[\s^2^(Fo^2^)+(0.0950P)^2^+4.8388P] where P=(Fo^2^+2Fc^2^)/3'
_refine_ls_weighting_scheme calc
_refine_ls_wR_factor_ref 0.2040
_reflns_number_gt 10460
_reflns_number_total 14182
_reflns_threshold_expression F^2^>2.0\s(F^2^)
_cod_data_source_file om5003232_si_001.cif
_cod_data_source_block 8
_cod_depositor_comments 'Adding full bibliography for 4083097--4083100.cif.'
_cod_original_cell_volume 6246.7(16)
_cod_database_code 4083100

loop_
_symmetry_equiv_pos_site_id
_symmetry_equiv_pos_as_xyz
1 +X,+Y,+Z
2 1/2-X,1/2+Y,1/2-Z
3 -X,-Y,-Z
4 1/2+X,1/2-Y,1/2+Z

loop_
_atom_site_label
_atom_site_type_symbol
_atom_site_fract_x
_atom_site_fract_y
_atom_site_fract_z
_atom_site_U_iso_or_equiv
_atom_site_adp_type
_atom_site_occupancy
_atom_site_symmetry_multiplicity
_atom_site_calc_flag
_atom_site_refinement_flags
Ir1 Ir 0.301403(18) -0.067288(18) 0.396572(8) 0.02087(11) Uani 1.0 4 d .
P1 P 0.28181(17) -0.06172(15) 0.46177(6) 0.0331(5) Uani 1.0 4 d .
F1 F 0.9097(5) 0.8573(4) 0.4673(2) 0.0711(19) Uani 1.0 4 d .
F2 F 0.9437(5) 0.7819(7) 0.5219(2) 0.112(4) Uani 1.0 4 d .
F3 F 0.8004(4) 0.7653(4) 0.49026(15) 0.0460(13) Uani 1.0 4 d .
F4 F 1.1769(7) 0.5240(7) 0.5134(3) 0.033(2) Uiso 0.5000 4 d .
F5 F 1.2446(10) 0.5582(9) 0.4603(5) 0.064(4) Uiso 0.5000 4 d .
F6 F 1.1629(7) 0.4244(7) 0.4666(3) 0.036(3) Uiso 0.5000 4 d .
F7 F 0.7127(4) 0.8814(4) 0.31827(14) 0.0419(12) Uani 1.0 4 d .
F8 F 0.8521(4) 0.9627(4) 0.31722(17) 0.0526(15) Uani 1.0 4 d .
F9 F 0.7804(4) 0.9041(4) 0.26458(14) 0.0393(11) Uani 1.0 4 d .
F10 F 1.1549(4) 0.7813(3) 0.26840(14) 0.0400(12) Uani 1.0 4 d .
F11 F 1.0950(4) 0.6460(4) 0.24589(14) 0.0444(13) Uani 1.0 4 d .
F12 F 1.1890(3) 0.6505(4) 0.30036(14) 0.0411(12) Uani 1.0 4 d .
F13 F 0.8482(4) 0.2149(4) 0.42898(15) 0.0449(13) Uani 1.0 4 d .
F14 F 0.8300(4) 0.1174(4) 0.38045(16) 0.0520(15) Uani 1.0 4 d .
F15 F 0.9785(4) 0.1464(3) 0.40837(14) 0.0369(11) Uani 1.0 4 d .
F16 F 0.8980(4) 0.2529(4) 0.24403(14) 0.0454(12) Uani 1.0 4 d .
F17 F 1.0525(4) 0.2470(5) 0.26805(16) 0.0596(16) Uani 1.0 4 d .
F18 F 0.9860(5) 0.3818(4) 0.24606(17) 0.0697(19) Uani 1.0 4 d .
F19 F 0.4408(8) 0.5595(7) 0.4391(3) 0.075(3) Uiso 0.7000 4 d .
F20 F 0.5173(11) 0.4240(9) 0.4472(5) 0.108(5) Uiso 0.7000 4 d .
F21 F 0.5827(8) 0.5571(7) 0.4693(3) 0.068(3) Uiso 0.7000 4 d .
F22 F 0.4732(4) 0.4260(3) 0.28780(16) 0.0460(14) Uani 1.0 4 d .
F23 F 0.4152(5) 0.5686(4) 0.2924(2) 0.068(2) Uani 1.0 4 d .
F24 F 0.5496(4) 0.5448(5) 0.26331(16) 0.0573(15) Uani 1.0 4 d .
F25 F 1.2460(9) 0.5884(8) 0.4829(4) 0.054(3) Uiso 0.5000 4 d .
F26 F 1.2280(9) 0.4995(9) 0.4379(4) 0.060(3) Uiso 0.5000 4 d .
F27 F 0.526(3) 0.594(2) 0.4581(9) 0.101(9) Uiso 0.3000 4 d .
F28 F 0.5662(13) 0.4335(10) 0.4595(5) 0.034(4) Uiso 0.3000 4 d .
F29 F 1.1717(14) 0.4492(13) 0.4888(6) 0.106(6) Uiso 0.5000 4 d .
F30 F 0.4282(13) 0.4885(13) 0.4336(6) 0.047(4) Uiso 0.3000 4 d .
C1 C 0.3797(5) 0.0920(5) 0.3893(3) 0.0259(16) Uani 1.0 4 d .
C2 C 0.4786(5) 0.0690(5) 0.3839(3) 0.0242(15) Uani 1.0 4 d .
C3 C 0.5225(6) -0.0203(5) 0.3986(3) 0.0254(15) Uani 1.0 4 d .
C4 C 0.4554(6) -0.0941(6) 0.4107(3) 0.0292(17) Uani 1.0 4 d .
C5 C 0.4982(6) -0.1790(5) 0.4250(3) 0.0279(16) Uani 1.0 4 d .
C6 C 0.6036(6) -0.1949(6) 0.4272(3) 0.0304(17) Uani 1.0 4 d .
C7 C 0.6675(6) -0.1253(6) 0.4149(3) 0.0317(18) Uani 1.0 4 d .
C8 C 0.6288(6) -0.0374(6) 0.4012(3) 0.0293(16) Uani 1.0 4 d .
C9 C 0.5441(5) 0.1365(5) 0.3629(2) 0.0215(14) Uani 1.0 4 d .
C10 C 0.5846(5) 0.1050(6) 0.3288(3) 0.0259(16) Uani 1.0 4 d .
C11 C 0.6439(5) 0.1694(6) 0.3090(3) 0.0307(17) Uani 1.0 4 d .
C12 C 0.6886(6) 0.1312(6) 0.2728(3) 0.039(2) Uani 1.0 4 d .
C13 C 0.6630(6) 0.2592(6) 0.3227(3) 0.0330(18) Uani 1.0 4 d .
C14 C 0.6262(6) 0.2899(5) 0.3567(3) 0.0324(18) Uani 1.0 4 d .
C15 C 0.5660(5) 0.2290(5) 0.3771(3) 0.0283(16) Uani 1.0 4 d .
C16 C 0.3173(5) 0.1760(5) 0.3760(3) 0.0231(15) Uani 1.0 4 d .
C17 C 0.2422(6) 0.2071(5) 0.3988(3) 0.0320(18) Uani 1.0 4 d .
C18 C 0.1815(6) 0.2899(6) 0.3882(3) 0.037(2) Uani 1.0 4 d .
C19 C 0.1966(6) 0.3378(6) 0.3542(3) 0.040(2) Uani 1.0 4 d .
C20 C 0.2697(6) 0.3064(6) 0.3312(3) 0.0368(19) Uani 1.0 4 d .
C21 C 0.3295(6) 0.2252(5) 0.3424(3) 0.0283(16) Uani 1.0 4 d .
C22 C 0.2643(6) -0.0750(5) 0.3312(2) 0.0218(15) Uani 1.0 4 d .
C23 C 0.1686(5) -0.0558(5) 0.3491(2) 0.0225(15) Uani 1.0 4 d .
C24 C 0.1507(6) -0.1330(6) 0.3738(3) 0.0282(17) Uani 1.0 4 d .
C25 C 0.2358(6) -0.1981(5) 0.3740(3) 0.0283(16) Uani 1.0 4 d .
C26 C 0.3026(5) -0.1657(5) 0.34583(19) 0.0197(14) Uani 1.0 4 d .
C27 C 0.3058(6) -0.0163(6) 0.3004(3) 0.0300(17) Uani 1.0 4 d .
C28 C 0.0990(6) 0.0262(6) 0.3380(3) 0.0324(18) Uani 1.0 4 d .
C29 C 0.0545(6) -0.1493(7) 0.3939(3) 0.038(2) Uani 1.0 4 d .
C30 C 0.2402(7) -0.2980(6) 0.3925(3) 0.042(2) Uani 1.0 4 d .
C31 C 0.3939(6) -0.2158(6) 0.3330(3) 0.0330(18) Uani 1.0 4 d .
C32 C 0.3610(7) 0.0307(9) 0.4872(3) 0.056(3) Uani 1.0 4 d .
C33 C 0.1549(7) -0.0314(8) 0.4754(3) 0.052(3) Uani 1.0 4 d .
C34 C 0.3132(11) -0.1683(10) 0.4898(4) 0.095(5) Uani 1.0 4 d .
C35 C 0.9204(5) 0.5792(5) 0.40958(19) 0.0175(13) Uani 1.0 4 d .
C36 C 0.8871(5) 0.6558(5) 0.4315(2) 0.0244(15) Uani 1.0 4 d .
C37 C 0.9410(6) 0.6877(6) 0.4656(2) 0.0301(17) Uani 1.0 4 d .
C38 C 1.0332(6) 0.6439(7) 0.4791(3) 0.0361(19) Uani 1.0 4 d .
C39 C 1.0687(6) 0.5690(6) 0.4576(3) 0.0330(19) Uani 1.0 4 d .
C40 C 1.0133(5) 0.5370(5) 0.4238(2) 0.0208(14) Uani 1.0 4 d .
C41 C 0.8999(7) 0.7690(7) 0.4870(3) 0.043(2) Uani 1.0 4 d .
C42 C 1.1675(7) 0.5229(8) 0.4716(4) 0.053(3) Uani 1.0 4 d .
C43 C 0.8931(5) 0.6365(5) 0.33819(19) 0.0217(14) Uani 1.0 4 d .
C44 C 0.8334(5) 0.7202(5) 0.33092(19) 0.0205(14) Uani 1.0 4 d .
C45 C 0.8660(6) 0.7963(5) 0.30929(19) 0.0230(15) Uani 1.0 4 d .
C46 C 0.9584(6) 0.7901(5) 0.2920(2) 0.0267(16) Uani 1.0 4 d .
C47 C 1.0185(5) 0.7096(5) 0.2991(2) 0.0249(15) Uani 1.0 4 d .
C48 C 0.9873(5) 0.6345(5) 0.32250(18) 0.0191(13) Uani 1.0 4 d .
C49 C 0.8029(7) 0.8857(6) 0.3025(3) 0.0356(19) Uani 1.0 4 d .
C50 C 1.1130(5) 0.6980(5) 0.2785(3) 0.0262(15) Uani 1.0 4 d .
C51 C 0.8908(5) 0.4413(5) 0.3535(3) 0.0222(15) Uani 1.0 4 d .
C52 C 0.8833(5) 0.3644(5) 0.3798(2) 0.0227(15) Uani 1.0 4 d .
C53 C 0.9009(5) 0.2705(5) 0.3695(3) 0.0234(15) Uani 1.0 4 d .
C54 C 0.9290(5) 0.2470(5) 0.3319(3) 0.0251(15) Uani 1.0 4 d .
C55 C 0.9366(5) 0.3240(6) 0.3061(3) 0.0278(16) Uani 1.0 4 d .
C56 C 0.9156(5) 0.4180(5) 0.3166(3) 0.0231(15) Uani 1.0 4 d .
C57 C 0.8895(6) 0.1880(6) 0.3967(3) 0.0292(17) Uani 1.0 4 d .
C58 C 0.9690(6) 0.2998(6) 0.2663(3) 0.038(2) Uani 1.0 4 d .
C59 C 0.7341(6) 0.5464(5) 0.3682(2) 0.0211(14) Uani 1.0 4 d .
C60 C 0.6844(5) 0.5371(5) 0.4023(2) 0.0225(14) Uani 1.0 4 d .
C61 C 0.5773(5) 0.5248(5) 0.4012(3) 0.0274(16) Uani 1.0 4 d .
C62 C 0.5169(6) 0.5213(6) 0.3668(3) 0.0307(17) Uani 1.0 4 d .
C63 C 0.5652(5) 0.5301(5) 0.3319(2) 0.0219(14) Uani 1.0 4 d .
C64 C 0.6695(5) 0.5424(5) 0.3327(2) 0.0195(14) Uani 1.0 4 d .
C65 C 0.5301(7) 0.5117(7) 0.4386(3) 0.044(3) Uani 1.0 4 d .
C66 C 0.5011(6) 0.5175(6) 0.2945(3) 0.0366(19) Uani 1.0 4 d .
B1 B 0.8596(6) 0.5518(6) 0.3672(3) 0.0229(17) Uani 1.0 4 d .
H1 H 0.3454 0.0465 0.4041 0.0311 Uiso 1.0 4 calc R
H32C H 0.3585 0.0232 0.5153 0.0668 Uiso 1.0 4 calc R
H5 H 0.4547 -0.2279 0.4335 0.0335 Uiso 1.0 4 calc R
H6 H 0.6313 -0.2540 0.4373 0.0365 Uiso 1.0 4 calc R
H7 H 0.7391 -0.1374 0.4157 0.0380 Uiso 1.0 4 calc R
H8 H 0.6741 0.0112 0.3936 0.0352 Uiso 1.0 4 calc R
H10 H 0.5721 0.0414 0.3193 0.0311 Uiso 1.0 4 calc R
H12A H 0.7637 0.1331 0.2766 0.0466 Uiso 1.0 4 calc R
H12B H 0.6649 0.1712 0.2504 0.0466 Uiso 1.0 4 calc R
H12C H 0.6659 0.0645 0.2680 0.0466 Uiso 1.0 4 calc R
H13 H 0.7025 0.3020 0.3086 0.0396 Uiso 1.0 4 calc R
H14 H 0.6421 0.3529 0.3662 0.0389 Uiso 1.0 4 calc R
H15 H 0.5400 0.2502 0.4004 0.0340 Uiso 1.0 4 calc R
H17 H 0.2310 0.1728 0.4219 0.0384 Uiso 1.0 4 calc R
H18 H 0.1313 0.3118 0.4044 0.0441 Uiso 1.0 4 calc R
H19 H 0.1562 0.3928 0.3468 0.0477 Uiso 1.0 4 calc R
H20 H 0.2799 0.3394 0.3077 0.0442 Uiso 1.0 4 calc R
H21 H 0.3798 0.2039 0.3261 0.0340 Uiso 1.0 4 calc R
H27A H 0.2784 0.0494 0.3012 0.0360 Uiso 1.0 4 calc R
H27B H 0.2855 -0.0450 0.2750 0.0360 Uiso 1.0 4 calc R
H27C H 0.3808 -0.0143 0.3048 0.0360 Uiso 1.0 4 calc R
H28A H 0.0844 0.0618 0.3614 0.0389 Uiso 1.0 4 calc R
H28B H 0.0348 0.0017 0.3248 0.0389 Uiso 1.0 4 calc R
H28C H 0.1321 0.0694 0.3205 0.0389 Uiso 1.0 4 calc R
H29A H -0.0045 -0.1550 0.3744 0.0454 Uiso 1.0 4 calc R
H29B H 0.0439 -0.0948 0.4111 0.0454 Uiso 1.0 4 calc R
H29C H 0.0615 -0.2087 0.4092 0.0454 Uiso 1.0 4 calc R
H30A H 0.1845 -0.3378 0.3802 0.0498 Uiso 1.0 4 calc R
H30B H 0.2325 -0.2922 0.4203 0.0498 Uiso 1.0 4 calc R
H30C H 0.3063 -0.3281 0.3888 0.0498 Uiso 1.0 4 calc R
H31A H 0.4546 -0.1749 0.3382 0.0396 Uiso 1.0 4 calc R
H31B H 0.3830 -0.2291 0.3050 0.0396 Uiso 1.0 4 calc R
H31C H 0.4043 -0.2767 0.3472 0.0396 Uiso 1.0 4 calc R
H32A H 0.3352 0.0946 0.4791 0.0668 Uiso 1.0 4 calc R
H32B H 0.4321 0.0239 0.4807 0.0668 Uiso 1.0 4 calc R
H33A H 0.1583 -0.0201 0.5035 0.0622 Uiso 1.0 4 calc R
H33B H 0.1076 -0.0847 0.4684 0.0622 Uiso 1.0 4 calc R
H33C H 0.1303 0.0271 0.4616 0.0622 Uiso 1.0 4 calc R
H34A H 0.2623 -0.2185 0.4827 0.1139 Uiso 1.0 4 calc R
H34B H 0.3132 -0.1534 0.5175 0.1139 Uiso 1.0 4 calc R
H34C H 0.3814 -0.1911 0.4845 0.1139 Uiso 1.0 4 calc R
H36 H 0.8249 0.6874 0.4227 0.0293 Uiso 1.0 4 calc R
H38 H 1.0707 0.6649 0.5024 0.0434 Uiso 1.0 4 calc R
H40 H 1.0394 0.4847 0.4100 0.0249 Uiso 1.0 4 calc R
H44 H 0.7687 0.7245 0.3412 0.0246 Uiso 1.0 4 calc R
H46 H 0.9791 0.8404 0.2758 0.0320 Uiso 1.0 4 calc R
H48 H 1.0316 0.5809 0.3278 0.0229 Uiso 1.0 4 calc R
H52 H 0.8656 0.3777 0.4053 0.0273 Uiso 1.0 4 calc R
H54 H 0.9420 0.1824 0.3247 0.0301 Uiso 1.0 4 calc R
H56 H 0.9184 0.4678 0.2978 0.0278 Uiso 1.0 4 calc R
H60 H 0.7240 0.5391 0.4268 0.0270 Uiso 1.0 4 calc R
H62 H 0.4447 0.5131 0.3662 0.0368 Uiso 1.0 4 calc R
H64 H 0.6995 0.5485 0.3088 0.0235 Uiso 1.0 4 calc R

loop_
_atom_site_aniso_label
_atom_site_aniso_U_11
_atom_site_aniso_U_22
_atom_site_aniso_U_33
_atom_site_aniso_U_12
_atom_site_aniso_U_13
_atom_site_aniso_U_23
Ir1 0.02241(16) 0.02266(17) 0.01843(17) -0.00031(10) 0.00676(11) -0.00021(10)
P1 0.0415(12) 0.0398(12) 0.0195(10) 0.0034(9) 0.0117(9) -0.0000(9)
F1 0.085(5) 0.044(4) 0.091(6) -0.008(3) 0.046(4) -0.018(4)
F2 0.071(5) 0.185(8) 0.070(5) 0.063(5) -0.040(4) -0.091(6)
F3 0.042(3) 0.048(3) 0.050(4) 0.004(3) 0.016(3) -0.015(3)
F7 0.045(3) 0.042(3) 0.042(3) 0.019(3) 0.020(3) 0.010(3)
F8 0.053(3) 0.026(3) 0.075(5) 0.008(3) -0.011(3) -0.012(3)
F9 0.047(3) 0.037(3) 0.033(3) 0.010(3) 0.002(3) 0.009(3)
F10 0.042(3) 0.034(3) 0.048(4) -0.008(2) 0.025(3) 0.007(3)
F11 0.040(3) 0.060(4) 0.035(3) -0.006(3) 0.013(3) -0.027(3)
F12 0.025(3) 0.058(3) 0.043(3) 0.006(2) 0.015(2) 0.008(3)
F13 0.061(4) 0.034(3) 0.044(3) 0.008(3) 0.029(3) 0.013(3)
F14 0.058(3) 0.035(3) 0.059(4) -0.021(3) -0.017(3) 0.015(3)
F15 0.038(3) 0.036(3) 0.036(3) 0.007(2) 0.002(2) 0.001(3)
F16 0.056(3) 0.051(3) 0.030(3) -0.003(3) 0.007(3) -0.006(3)
F17 0.047(3) 0.090(5) 0.043(4) 0.026(3) 0.012(3) -0.017(3)
F18 0.120(6) 0.047(4) 0.052(4) -0.016(4) 0.061(4) -0.007(3)
F22 0.061(4) 0.028(3) 0.047(4) -0.011(2) -0.008(3) -0.010(3)
F23 0.047(4) 0.078(5) 0.072(5) 0.038(3) -0.026(3) -0.035(4)
F24 0.054(4) 0.085(4) 0.031(3) -0.016(3) -0.007(3) 0.007(3)
C1 0.022(4) 0.027(4) 0.030(5) 0.001(3) 0.011(3) -0.004(4)
C2 0.019(4) 0.029(4) 0.025(4) -0.001(3) 0.005(3) -0.001(3)
C3 0.027(4) 0.022(4) 0.028(4) 0.004(3) 0.008(3) -0.004(3)
C4 0.022(4) 0.037(4) 0.029(5) 0.000(3) 0.007(3) -0.010(4)
C5 0.029(4) 0.025(4) 0.029(4) 0.005(3) 0.000(3) -0.006(4)
C6 0.032(4) 0.025(4) 0.033(5) 0.007(3) -0.001(4) 0.007(4)
C7 0.025(4) 0.043(5) 0.028(5) 0.014(4) 0.002(3) -0.002(4)
C8 0.023(4) 0.038(4) 0.027(4) 0.002(3) 0.006(3) -0.004(4)
C9 0.020(3) 0.017(3) 0.028(4) -0.004(3) 0.005(3) -0.005(3)
C10 0.020(4) 0.028(4) 0.030(5) -0.001(3) 0.003(3) -0.002(4)
C11 0.017(4) 0.041(5) 0.035(5) 0.008(3) 0.006(3) 0.010(4)
C12 0.038(5) 0.046(5) 0.034(5) 0.010(4) 0.011(4) 0.021(4)
C13 0.021(4) 0.032(4) 0.047(6) -0.002(3) 0.005(4) 0.008(4)
C14 0.030(4) 0.019(4) 0.049(6) 0.001(3) 0.004(4) 0.014(4)
C15 0.025(4) 0.029(4) 0.032(5) 0.002(3) 0.006(3) -0.000(4)
C16 0.015(3) 0.022(4) 0.033(5) -0.003(3) 0.003(3) -0.001(3)
C17 0.036(4) 0.025(4) 0.037(5) -0.002(4) 0.013(4) 0.000(4)
C18 0.028(4) 0.035(5) 0.048(6) 0.014(4) 0.008(4) -0.005(4)
C19 0.034(5) 0.027(4) 0.058(6) 0.010(4) 0.003(4) -0.009(4)
C20 0.037(5) 0.028(4) 0.044(6) 0.004(4) 0.000(4) 0.007(4)
C21 0.027(4) 0.027(4) 0.032(5) 0.006(3) 0.007(3) -0.007(4)
C22 0.026(4) 0.027(4) 0.013(4) -0.004(3) 0.004(3) 0.001(3)
C23 0.020(4) 0.027(4) 0.019(4) -0.003(3) -0.003(3) -0.002(3)
C24 0.027(4) 0.034(4) 0.024(4) -0.016(3) 0.002(3) -0.008(4)
C25 0.031(4) 0.026(4) 0.028(4) -0.010(3) 0.004(3) -0.005(4)
C26 0.028(4) 0.016(3) 0.015(4) -0.002(3) 0.004(3) -0.009(3)
C27 0.041(5) 0.024(4) 0.025(4) -0.005(4) 0.007(4) 0.006(4)
C28 0.036(4) 0.030(4) 0.031(5) 0.004(4) 0.004(4) -0.004(4)
C29 0.032(4) 0.057(6) 0.026(5) -0.017(4) 0.009(4) -0.002(4)
C30 0.059(6) 0.031(5) 0.035(5) -0.011(4) 0.006(4) 0.003(4)
C31 0.032(4) 0.029(4) 0.039(5) 0.001(3) 0.007(4) -0.009(4)
C32 0.038(5) 0.101(8) 0.027(5) -0.005(6) 0.000(4) -0.009(6)
C33 0.043(5) 0.080(7) 0.036(6) -0.016(5) 0.024(4) -0.032(5)
C34 0.154(13) 0.096(10) 0.041(7) 0.048(9) 0.047(8) 0.024(7)
C35 0.018(3) 0.022(4) 0.013(4) -0.000(3) 0.008(3) 0.004(3)
C36 0.022(4) 0.029(4) 0.023(4) -0.002(3) 0.004(3) 0.001(3)
C37 0.029(4) 0.040(5) 0.021(4) -0.001(4) 0.002(3) -0.008(4)
C38 0.032(4) 0.055(6) 0.022(4) -0.011(4) 0.001(4) -0.000(4)
C39 0.028(4) 0.038(5) 0.032(5) 0.005(4) -0.002(4) 0.014(4)
C40 0.023(4) 0.016(3) 0.024(4) 0.002(3) 0.005(3) 0.003(3)
C41 0.045(5) 0.048(5) 0.036(5) -0.008(4) 0.012(4) -0.016(5)
C42 0.034(5) 0.058(6) 0.064(7) 0.001(5) -0.011(5) 0.026(6)
C43 0.022(4) 0.027(4) 0.016(4) 0.002(3) 0.002(3) 0.003(3)
C44 0.025(4) 0.021(4) 0.016(4) 0.002(3) 0.004(3) -0.003(3)
C45 0.035(4) 0.018(3) 0.015(4) 0.002(3) -0.000(3) 0.007(3)
C46 0.032(4) 0.027(4) 0.020(4) -0.006(3) 0.002(3) -0.000(3)
C47 0.026(4) 0.026(4) 0.022(4) -0.004(3) 0.001(3) -0.009(3)
C48 0.026(4) 0.018(3) 0.013(4) -0.000(3) 0.003(3) -0.002(3)
C49 0.039(5) 0.037(5) 0.032(5) -0.004(4) 0.004(4) -0.002(4)
C50 0.025(4) 0.025(4) 0.029(4) -0.003(3) 0.004(3) -0.003(4)
C51 0.020(4) 0.023(4) 0.025(4) -0.004(3) 0.007(3) 0.006(3)
C52 0.019(3) 0.023(4) 0.027(4) 0.006(3) 0.005(3) -0.004(3)
C53 0.019(3) 0.020(4) 0.032(5) 0.001(3) 0.005(3) 0.005(3)
C54 0.022(4) 0.022(4) 0.032(5) 0.006(3) 0.003(3) 0.003(3)
C55 0.020(4) 0.033(4) 0.031(5) -0.001(3) 0.007(3) -0.008(4)
C56 0.025(4) 0.019(4) 0.026(4) 0.002(3) 0.010(3) -0.006(3)
C57 0.025(4) 0.032(4) 0.030(5) -0.002(3) -0.003(3) -0.001(4)
C58 0.036(5) 0.031(5) 0.049(6) 0.004(4) 0.020(4) -0.008(4)
C59 0.028(4) 0.018(3) 0.018(4) -0.002(3) 0.006(3) -0.007(3)
C60 0.018(3) 0.024(4) 0.025(4) -0.001(3) 0.002(3) -0.001(3)
C61 0.021(4) 0.024(4) 0.039(5) 0.005(3) 0.009(3) 0.001(4)
C62 0.021(4) 0.028(4) 0.043(5) -0.000(3) 0.003(4) -0.001(4)
C63 0.021(4) 0.019(4) 0.025(4) 0.000(3) 0.004(3) -0.003(3)
C64 0.026(4) 0.015(3) 0.017(4) -0.002(3) 0.001(3) -0.005(3)
C65 0.033(5) 0.049(6) 0.053(6) 0.004(4) 0.022(4) 0.013(5)
C66 0.037(5) 0.033(5) 0.038(5) -0.002(4) -0.004(4) -0.009(4)
B1 0.022(4) 0.030(5) 0.017(4) 0.009(3) 0.005(3) -0.003(4)

loop_
_atom_type_symbol
_atom_type_description
_atom_type_scat_dispersion_real
_atom_type_scat_dispersion_imag
_atom_type_scat_source
C C 0.0033 0.0016
;
International Tables for Crystallography
(1992, Vol. C, Tables 4.2.6.8 and 6.1.1.4)
;
H H 0.0000 0.0000
;
International Tables for Crystallography
(1992, Vol. C, Table 6.1.1.4)
;
F F 0.0171 0.0103
;
International Tables for Crystallography
(1992, Vol. C, Tables 4.2.6.8 and 6.1.1.4)
;
Ir Ir -1.4442 7.9887
;
International Tables for Crystallography
(1992, Vol. C, Tables 4.2.6.8 and 6.1.1.4)
;
P P 0.1023 0.0942
;
International Tables for Crystallography
(1992, Vol. C, Tables 4.2.6.8 and 6.1.1.4)
;
B B 0.0013 0.0007
;
International Tables for Crystallography
(1992, Vol. C, Tables 4.2.6.8 and 6.1.1.4)
;

loop_
_geom_angle_atom_site_label_1
_geom_angle_atom_site_label_2
_geom_angle_atom_site_label_3
_geom_angle
_geom_angle_publ_flag
P1 Ir1 C1 98.92(19) yes
P1 Ir1 C4 88.2(3) yes
P1 Ir1 C22 161.30(19) yes
P1 Ir1 C23 123.9(2) yes
P1 Ir1 C24 100.6(2) yes
P1 Ir1 C25 108.1(3) yes
P1 Ir1 C26 143.64(18) yes
C1 Ir1 C4 77.3(3) yes
C1 Ir1 C22 89.6(3) yes
C1 Ir1 C23 99.2(3) yes
C1 Ir1 C24 133.6(3) yes
C1 Ir1 C25 152.7(3) yes
C1 Ir1 C26 116.0(3) yes
C4 Ir1 C22 110.0(3) yes
C4 Ir1 C23 147.7(3) yes
C4 Ir1 C24 144.7(3) yes
C4 Ir1 C25 106.6(3) yes
C4 Ir1 C26 89.9(3) yes
C22 Ir1 C23 37.7(3) yes
C22 Ir1 C24 62.1(3) yes
C22 Ir1 C25 63.4(3) yes
C22 Ir1 C26 37.1(3) yes
C23 Ir1 C24 36.1(3) yes
C23 Ir1 C25 62.7(3) yes
C23 Ir1 C26 62.4(3) yes
C24 Ir1 C25 38.1(3) yes
C24 Ir1 C26 62.9(3) yes
C25 Ir1 C26 38.6(3) yes
Ir1 P1 C32 112.8(4) yes
Ir1 P1 C33 116.7(3) yes
Ir1 P1 C34 117.5(4) yes
C32 P1 C33 101.9(5) yes
C32 P1 C34 103.2(6) yes
C33 P1 C34 102.8(6) yes
F25 F4 F29 90.7(11) yes
F25 F4 C42 52.2(7) yes
F29 F4 C42 50.1(10) yes
F25 F5 F26 158.7(19) yes
F25 F5 C42 81.8(15) yes
F26 F5 C42 79.4(12) yes
F26 F6 F29 104.2(16) yes
F26 F6 C42 56.9(7) yes
F29 F6 C42 58.5(15) yes
F27 F19 F30 123.5(18) yes
F27 F19 C65 59.3(14) yes
F30 F19 C65 69.3(12) yes
F28 F20 F30 131.9(19) yes
F28 F20 C65 80.7(16) yes
F30 F20 C65 58.2(10) yes
F27 F21 F28 112(2) yes
F27 F21 C65 67.2(19) yes
F28 F21 C65 49.9(8) yes
F4 F25 F5 109.2(13) yes
F4 F25 C42 54.1(7) yes
F5 F25 C42 59.4(12) yes
F5 F26 F6 96.7(12) yes
F5 F26 C42 52.9(10) yes
F6 F26 C42 50.1(7) yes
F19 F27 F21 127(3) yes
F19 F27 C65 60.8(14) yes
F21 F27 C65 72(2) yes
F20 F28 F21 111.5(17) yes
F20 F28 C65 66.5(15) yes
F21 F28 C65 49.9(7) yes
F4 F29 F6 153(3) yes
F4 F29 C42 69.3(12) yes
F6 F29 C42 84.2(19) yes
F19 F30 F20 114.3(15) yes
F19 F30 C65 66.9(12) yes
F20 F30 C65 52.0(9) yes
Ir1 C1 C2 102.3(5) yes
Ir1 C1 C16 121.3(5) yes
C2 C1 C16 130.4(7) yes
C1 C2 C3 120.4(7) yes
C1 C2 C9 120.8(6) yes
C3 C2 C9 118.8(6) yes
C2 C3 C4 118.8(7) yes
C2 C3 C8 121.9(7) yes
C4 C3 C8 119.3(7) yes
Ir1 C4 C3 114.4(6) yes
Ir1 C4 C5 126.6(6) yes
C3 C4 C5 118.4(7) yes
C4 C5 C6 121.6(7) yes
C5 C6 C7 120.1(7) yes
C6 C7 C8 120.7(7) yes
C3 C8 C7 119.9(7) yes
C2 C9 C10 119.1(6) yes
C2 C9 C15 120.9(7) yes
C10 C9 C15 120.0(7) yes
C9 C10 C11 118.7(7) yes
C10 C11 C12 116.8(7) yes
C10 C11 C13 120.7(8) yes
C12 C11 C13 122.5(8) yes
C11 C13 C14 121.2(8) yes
C13 C14 C15 120.2(7) yes
C9 C15 C14 119.3(8) yes
C1 C16 C17 118.1(7) yes
C1 C16 C21 123.7(7) yes
C17 C16 C21 118.2(7) yes
C16 C17 C18 120.8(8) yes
C17 C18 C19 119.2(8) yes
C18 C19 C20 120.2(8) yes
C19 C20 C21 119.7(8) yes
C16 C21 C20 121.9(8) yes
Ir1 C22 C23 71.7(4) yes
Ir1 C22 C26 69.7(4) yes
Ir1 C22 C27 129.0(5) yes
C23 C22 C26 107.1(6) yes
C23 C22 C27 125.7(6) yes
C26 C22 C27 126.8(7) yes
Ir1 C23 C22 70.6(4) yes
Ir1 C23 C24 70.6(4) yes
Ir1 C23 C28 130.3(5) yes
C22 C23 C24 108.3(6) yes
C22 C23 C28 123.7(7) yes
C24 C23 C28 127.6(7) yes
Ir1 C24 C23 73.3(4) yes
Ir1 C24 C25 66.3(4) yes
Ir1 C24 C29 129.9(6) yes
C23 C24 C25 108.2(7) yes
C23 C24 C29 125.9(7) yes
C25 C24 C29 125.7(7) yes
Ir1 C25 C24 75.6(5) yes
Ir1 C25 C26 74.4(4) yes
Ir1 C25 C30 128.7(6) yes
C24 C25 C26 108.6(6) yes
C24 C25 C30 125.1(7) yes
C26 C25 C30 124.5(7) yes
Ir1 C26 C22 73.2(4) yes
Ir1 C26 C25 67.0(4) yes
Ir1 C26 C31 126.0(5) yes
C22 C26 C25 107.5(6) yes
C22 C26 C31 124.9(7) yes
C25 C26 C31 127.6(6) yes
C36 C35 C40 115.6(6) yes
C36 C35 B1 120.5(6) yes
C40 C35 B1 123.4(6) yes
C35 C36 C37 122.9(7) yes
C36 C37 C38 120.1(7) yes
C36 C37 C41 119.2(7) yes
C38 C37 C41 120.7(7) yes
C37 C38 C39 118.1(7) yes
C38 C39 C40 121.1(7) yes
C38 C39 C42 118.3(8) yes
C40 C39 C42 120.6(8) yes
C35 C40 C39 122.2(7) yes
F1 C41 F2 106.0(8) yes
F1 C41 F3 102.1(7) yes
F1 C41 C37 111.7(8) yes
F2 C41 F3 106.3(8) yes
F2 C41 C37 114.8(8) yes
F3 C41 C37 114.9(7) yes
F4 C42 F5 108.7(11) yes
F4 C42 F6 97.9(9) yes
F4 C42 F25 73.7(8) yes
F4 C42 F26 141.1(9) yes
F4 C42 F29 60.6(12) yes
F4 C42 C39 108.4(8) yes
F5 C42 F6 112.7(11) yes
F5 C42 F25 38.8(9) yes
F5 C42 F26 47.7(9) yes
F5 C42 F29 120.5(14) yes
F5 C42 C39 116.3(11) yes
F6 C42 F25 134.5(9) yes
F6 C42 F26 73.0(8) yes
F6 C42 F29 37.3(12) yes
F6 C42 C39 111.1(8) yes
F25 C42 F26 86.0(9) yes
F25 C42 F29 115.0(13) yes
F25 C42 C39 114.0(9) yes
F26 C42 F29 101.5(13) yes
F26 C42 C39 110.2(9) yes
F29 C42 C39 122.5(12) yes
C44 C43 C48 116.3(6) yes
C44 C43 B1 121.8(6) yes
C48 C43 B1 121.5(6) yes
C43 C44 C45 122.2(7) yes
C44 C45 C46 120.3(7) yes
C44 C45 C49 121.6(7) yes
C46 C45 C49 118.1(7) yes
C45 C46 C47 118.5(7) yes
C46 C47 C48 120.9(7) yes
C46 C47 C50 119.3(7) yes
C48 C47 C50 119.6(6) yes
C43 C48 C47 121.7(6) yes
F7 C49 F8 107.1(7) yes
F7 C49 F9 106.3(6) yes
F7 C49 C45 113.1(7) yes
F8 C49 F9 106.1(7) yes
F8 C49 C45 111.5(7) yes
F9 C49 C45 112.3(7) yes
F10 C50 F11 107.0(6) yes
F10 C50 F12 105.4(6) yes
F10 C50 C47 114.1(6) yes
F11 C50 F12 105.6(6) yes
F11 C50 C47 111.7(6) yes
F12 C50 C47 112.4(6) yes
C52 C51 C56 116.9(6) yes
C52 C51 B1 118.7(7) yes
C56 C51 B1 124.1(6) yes
C51 C52 C53 121.8(7) yes
C52 C53 C54 121.2(7) yes
C52 C53 C57 122.1(7) yes
C54 C53 C57 116.6(6) yes
C53 C54 C55 116.5(7) yes
C54 C55 C56 121.5(8) yes
C54 C55 C58 116.8(7) yes
C56 C55 C58 121.7(7) yes
C51 C56 C55 122.0(7) yes
F13 C57 F14 106.8(6) yes
F13 C57 F15 106.2(6) yes
F13 C57 C53 112.5(6) yes
F14 C57 F15 105.6(6) yes
F14 C57 C53 112.4(7) yes
F15 C57 C53 112.9(6) yes
F16 C58 F17 107.0(7) yes
F16 C58 F18 104.6(7) yes
F16 C58 C55 113.3(7) yes
F17 C58 F18 108.4(7) yes
F17 C58 C55 112.5(7) yes
F18 C58 C55 110.6(7) yes
C60 C59 C64 115.7(6) yes
C60 C59 B1 124.2(6) yes
C64 C59 B1 119.9(6) yes
C59 C60 C61 121.6(7) yes
C60 C61 C62 121.5(8) yes
C60 C61 C65 118.7(7) yes
C62 C61 C65 119.7(7) yes
C61 C62 C63 118.0(7) yes
C62 C63 C64 121.0(7) yes
C62 C63 C66 118.0(7) yes
C64 C63 C66 120.8(7) yes
C59 C64 C63 122.2(7) yes
F19 C65 F20 109.7(10) yes
F19 C65 F21 98.0(9) yes
F19 C65 F27 59.9(14) yes
F19 C65 F28 130.1(12) yes
F19 C65 F30 43.8(9) yes
F19 C65 C61 112.3(9) yes
F20 C65 F21 109.3(10) yes
F20 C65 F27 133.8(17) yes
F20 C65 F28 32.8(10) yes
F20 C65 F30 69.8(11) yes
F20 C65 C61 113.2(10) yes
F21 C65 F27 41.2(14) yes
F21 C65 F28 80.2(9) yes
F21 C65 F30 128.5(12) yes
F21 C65 C61 113.4(8) yes
F27 C65 F28 116.0(16) yes
F27 C65 F30 100.6(16) yes
F27 C65 C61 112.0(16) yes
F28 C65 F30 99.5(12) yes
F28 C65 C61 113.9(10) yes
F30 C65 C61 113.4(11) yes
F22 C66 F23 106.5(7) yes
F22 C66 F24 105.7(7) yes
F22 C66 C63 112.7(7) yes
F23 C66 F24 105.3(7) yes
F23 C66 C63 113.0(7) yes
F24 C66 C63 113.0(7) yes
C35 B1 C43 104.2(6) yes
C35 B1 C51 110.7(6) yes
C35 B1 C59 113.2(6) yes
C43 B1 C51 113.7(6) yes
C43 B1 C59 111.8(6) yes
C51 B1 C59 103.6(6) yes
P1 Ir1 H1 83.393 no
C1 Ir1 H1 15.814 no
C4 Ir1 H1 79.666 no
C22 Ir1 H1 103.601 no
C23 Ir1 H1 105.723 no
C24 Ir1 H1 135.018 no
C25 Ir1 H1 166.769 no
C26 Ir1 H1 131.828 no
Ir1 C1 H1 29.039 no
C2 C1 H1 114.782 no
C16 C1 H1 114.781 no
C4 C5 H5 119.208 no
C6 C5 H5 119.203 no
C5 C6 H6 119.965 no
C7 C6 H6 119.951 no
C6 C7 H7 119.633 no
C8 C7 H7 119.626 no
C3 C8 H8 120.059 no
C7 C8 H8 120.053 no
C9 C10 H10 120.673 no
C11 C10 H10 120.659 no
C11 C12 H12A 109.470 no
C11 C12 H12B 109.467 no
C11 C12 H12C 109.473 no
H12A C12 H12B 109.476 no
H12A C12 H12C 109.477 no
H12B C12 H12C 109.465 no
C11 C13 H13 119.408 no
C14 C13 H13 119.400 no
C13 C14 H14 119.916 no
C15 C14 H14 119.886 no
C9 C15 H15 120.363 no
C14 C15 H15 120.375 no
C16 C17 H17 119.578 no
C18 C17 H17 119.586 no
C17 C18 H18 120.391 no
C19 C18 H18 120.411 no
C18 C19 H19 119.901 no
C20 C19 H19 119.900 no
C19 C20 H20 120.148 no
C21 C20 H20 120.141 no
C16 C21 H21 119.070 no
C20 C21 H21 119.075 no
C22 C27 H27A 109.471 no
C22 C27 H27B 109.478 no
C22 C27 H27C 109.465 no
H27A C27 H27B 109.471 no
H27A C27 H27C 109.466 no
H27B C27 H27C 109.476 no
C23 C28 H28A 109.486 no
C23 C28 H28B 109.466 no
C23 C28 H28C 109.460 no
H28A C28 H28B 109.471 no
H28A C28 H28C 109.474 no
H28B C28 H28C 109.470 no
C24 C29 H29A 109.475 no
C24 C29 H29B 109.476 no
C24 C29 H29C 109.464 no
H29A C29 H29B 109.478 no
H29A C29 H29C 109.469 no
H29B C29 H29C 109.464 no
C25 C30 H30A 109.487 no
C25 C30 H30B 109.458 no
C25 C30 H30C 109.473 no
H30A C30 H30B 109.455 no
H30A C30 H30C 109.486 no
H30B C30 H30C 109.469 no
C26 C31 H31A 109.462 no
C26 C31 H31B 109.474 no
C26 C31 H31C 109.475 no
H31A C31 H31B 109.463 no
H31A C31 H31C 109.476 no
H31B C31 H31C 109.477 no
P1 C32 H32C 109.464 no
P1 C32 H32A 109.473 no
P1 C32 H32B 109.470 no
H32C C32 H32A 109.472 no
H32C C32 H32B 109.472 no
H32A C32 H32B 109.477 no
P1 C33 H33A 109.472 no
P1 C33 H33B 109.481 no
P1 C33 H33C 109.484 no
H33A C33 H33B 109.464 no
H33A C33 H33C 109.456 no
H33B C33 H33C 109.470 no
P1 C34 H34A 109.476 no
P1 C34 H34B 109.476 no
P1 C34 H34C 109.478 no
H34A C34 H34B 109.481 no
H34A C34 H34C 109.461 no
H34B C34 H34C 109.456 no
C35 C36 H36 118.562 no
C37 C36 H36 118.558 no
C37 C38 H38 120.930 no
C39 C38 H38 120.933 no
C35 C40 H40 118.914 no
C39 C40 H40 118.927 no
C43 C44 H44 118.928 no
C45 C44 H44 118.921 no
C45 C46 H46 120.761 no
C47 C46 H46 120.752 no
C43 C48 H48 119.170 no
C47 C48 H48 119.169 no
C51 C52 H52 119.096 no
C53 C52 H52 119.105 no
C53 C54 H54 121.747 no
C55 C54 H54 121.742 no
C51 C56 H56 119.005 no
C55 C56 H56 119.027 no
C59 C60 H60 119.172 no
C61 C60 H60 119.183 no
C61 C62 H62 121.004 no
C63 C62 H62 121.006 no
C59 C64 H64 118.915 no
C63 C64 H64 118.904 no
Ir1 H1 C1 135.147 no

loop_
_geom_bond_atom_site_label_1
_geom_bond_atom_site_label_2
_geom_bond_distance
_geom_bond_publ_flag
Ir1 P1 2.291(3) yes
Ir1 C1 2.459(7) yes
Ir1 C4 2.064(7) yes
Ir1 C22 2.269(7) yes
Ir1 C23 2.283(7) yes
Ir1 C24 2.248(7) yes
Ir1 C25 2.125(7) yes
Ir1 C26 2.223(7) yes
P1 C32 1.823(11) yes
P1 C33 1.816(10) yes
P1 C34 1.794(13) yes
F1 C41 1.412(11) yes
F2 C41 1.299(12) yes
F3 C41 1.319(10) yes
F4 F25 1.703(16) yes
F4 F29 1.34(3) yes
F4 C42 1.438(15) yes
F5 F25 0.89(2) yes
F5 F26 1.131(18) yes
F5 C42 1.219(17) yes
F6 F26 1.715(16) yes
F6 F29 0.84(3) yes
F6 C42 1.377(14) yes
F7 C49 1.345(10) yes
F8 C49 1.325(10) yes
F9 C49 1.341(10) yes
F10 C50 1.339(9) yes
F11 C50 1.340(9) yes
F12 C50 1.363(8) yes
F13 C57 1.335(10) yes
F14 C57 1.343(9) yes
F15 C57 1.328(9) yes
F16 C58 1.322(10) yes
F17 C58 1.312(10) yes
F18 C58 1.363(11) yes
F19 F27 1.33(3) yes
F19 F30 1.01(2) yes
F19 C65 1.345(14) yes
F20 F28 0.75(2) yes
F20 F30 1.51(2) yes
F20 C65 1.268(16) yes
F21 F27 0.95(3) yes
F21 F28 1.757(17) yes
F21 C65 1.364(14) yes
F22 C66 1.335(9) yes
F23 C66 1.325(10) yes
F24 C66 1.353(11) yes
F25 C42 1.402(15) yes
F26 C42 1.503(17) yes
F27 C65 1.32(3) yes
F28 C65 1.364(18) yes
F29 C42 1.18(3) yes
F30 C65 1.367(19) yes
C1 C2 1.363(10) yes
C1 C16 1.472(10) yes
C2 C3 1.440(10) yes
C2 C9 1.499(10) yes
C3 C4 1.435(11) yes
C3 C8 1.406(10) yes
C4 C5 1.376(11) yes
C5 C6 1.392(10) yes
C6 C7 1.370(11) yes
C7 C8 1.387(11) yes
C9 C10 1.406(11) yes
C9 C15 1.395(10) yes
C10 C11 1.402(11) yes
C11 C12 1.523(12) yes
C11 C13 1.348(11) yes
C13 C14 1.378(13) yes
C14 C15 1.391(11) yes
C16 C17 1.384(11) yes
C16 C21 1.370(11) yes
C17 C18 1.425(11) yes
C18 C19 1.380(13) yes
C19 C20 1.371(13) yes
C20 C21 1.406(11) yes
C22 C23 1.471(10) yes
C22 C26 1.430(9) yes
C22 C27 1.480(11) yes
C23 C24 1.403(11) yes
C23 C28 1.486(10) yes
C24 C25 1.434(10) yes
C24 C29 1.509(11) yes
C25 C26 1.439(11) yes
C25 C30 1.524(11) yes
C26 C31 1.485(10) yes
C35 C36 1.397(10) yes
C35 C40 1.398(9) yes
C35 B1 1.646(10) yes
C36 C37 1.391(10) yes
C37 C38 1.393(11) yes
C37 C41 1.475(12) yes
C38 C39 1.382(12) yes
C39 C40 1.389(11) yes
C39 C42 1.484(12) yes
C43 C44 1.409(9) yes
C43 C48 1.391(10) yes
C43 B1 1.630(11) yes
C44 C45 1.383(10) yes
C45 C46 1.398(11) yes
C45 C49 1.496(11) yes
C46 C47 1.376(10) yes
C47 C48 1.403(10) yes
C47 C50 1.491(11) yes
C51 C52 1.411(10) yes
C51 C56 1.384(11) yes
C51 B1 1.666(11) yes
C52 C53 1.375(10) yes
C53 C54 1.418(11) yes
C53 C57 1.498(11) yes
C54 C55 1.403(11) yes
C55 C56 1.388(10) yes
C55 C58 1.514(13) yes
C59 C60 1.404(11) yes
C59 C64 1.426(10) yes
C59 B1 1.647(11) yes
C60 C61 1.409(10) yes
C61 C62 1.370(11) yes
C61 C65 1.492(13) yes
C62 C63 1.414(11) yes
C63 C64 1.373(9) yes
C63 C66 1.487(11) yes
Ir1 H1 1.692 no
C1 H1 0.950 no
C5 H5 0.950 no
C6 H6 0.950 no
C7 H7 0.950 no
C8 H8 0.950 no
C10 H10 0.950 no
C12 H12A 0.980 no
C12 H12B 0.980 no
C12 H12C 0.980 no
C13 H13 0.950 no
C14 H14 0.950 no
C15 H15 0.950 no
C17 H17 0.950 no
C18 H18 0.950 no
C19 H19 0.950 no
C20 H20 0.950 no
C21 H21 0.950 no
C27 H27A 0.980 no
C27 H27B 0.980 no
C27 H27C 0.980 no
C28 H28A 0.980 no
C28 H28B 0.980 no
C28 H28C 0.980 no
C29 H29A 0.980 no
C29 H29B 0.980 no
C29 H29C 0.980 no
C30 H30A 0.980 no
C30 H30B 0.980 no
C30 H30C 0.980 no
C31 H31A 0.980 no
C31 H31B 0.980 no
C31 H31C 0.980 no
C32 H32C 0.980 no
C32 H32A 0.980 no
C32 H32B 0.980 no
C33 H33A 0.980 no
C33 H33B 0.980 no
C33 H33C 0.980 no
C34 H34A 0.980 no
C34 H34B 0.980 no
C34 H34C 0.980 no
C36 H36 0.950 no
C38 H38 0.950 no
C40 H40 0.950 no
C44 H44 0.950 no
C46 H46 0.950 no
C48 H48 0.950 no
C52 H52 0.950 no
C54 H54 0.950 no
C56 H56 0.950 no
C60 H60 0.950 no
C62 H62 0.950 no
C64 H64 0.950 no

loop_
_geom_contact_atom_site_label_1
_geom_contact_atom_site_label_2
_geom_contact_distance
_geom_contact_publ_flag
_geom_contact_site_symmetry_2
P1 C5 3.597(8) no .
F1 C36 3.060(9) no .
F1 C38 3.380(11) no .
F2 C36 3.597(11) no .
F2 C38 2.745(12) no .
F3 C36 2.853(9) no .
F3 C38 3.533(10) no .
F4 C38 2.701(12) no .
F5 C38 3.133(16) no .
F5 C40 3.184(15) no .
F6 C38 3.532(13) no .
F6 C40 2.816(12) no .
F7 C44 2.750(8) no .
F8 C44 3.409(8) no .
F8 C46 2.940(9) no .
F9 C44 3.457(8) no .
F9 C46 2.901(9) no .
F10 C46 2.772(9) no .
F11 C46 3.203(9) no .
F11 C48 3.114(9) no .
F12 C46 3.575(9) no .
F12 C48 2.823(8) no .
F13 C52 2.746(9) no .
F14 C52 3.497(8) no .
F14 C54 2.849(9) no .
F15 C52 3.384(8) no .
F15 C54 3.005(9) no .
F16 C54 3.028(9) no .
F16 C56 3.387(9) no .
F17 C54 2.852(10) no .
F17 C56 3.492(9) no .
F18 C56 2.729(10) no .
F19 C60 3.550(13) no .
F19 C62 2.822(14) no .
F20 C60 3.204(16) no .
F20 C62 3.089(17) no .
F21 C60 2.785(13) no .
F22 C62 3.038(10) no .
F22 C64 3.299(8) no .
F23 C62 2.859(10) no .
F23 C64 3.506(9) no .
F24 C64 2.743(9) no .
F25 C38 2.881(14) no .
F25 C40 3.581(13) no .
F26 C40 2.856(13) no .
F27 C60 3.05(4) no .
F27 C62 3.30(4) no .
F28 C60 2.986(19) no .
F28 C62 3.435(19) no .
F29 C38 3.25(2) no .
F29 C40 3.16(2) no .
F30 C62 2.72(2) no .
C1 C10 3.553(11) no .
C1 C15 3.150(10) no .
C1 C27 3.475(11) no .
C1 C32 3.516(13) no .
C2 C21 3.170(10) no .
C3 C6 2.789(10) no .
C3 C10 3.141(11) no .
C3 C15 3.594(10) no .
C4 C7 2.799(11) no .
C4 C31 3.212(11) no .
C4 C32 3.478(13) no .
C4 C34 3.594(16) no .
C5 C8 2.777(11) no .
C5 C26 3.575(10) no .
C5 C31 3.382(11) no .
C5 C34 3.448(16) no .
C8 C9 2.921(10) no .
C8 C10 3.199(11) no .
C9 C13 2.766(11) no .
C9 C16 3.091(9) no .
C9 C21 3.089(10) no .
C10 C14 2.777(11) no .
C11 C15 2.776(12) no .
C15 C16 3.333(10) no .
C15 C21 3.216(10) no .
C16 C19 2.808(10) no .
C17 C20 2.765(12) no .
C18 C21 2.762(12) no .
C27 C28 3.161(12) no .
C27 C31 3.166(11) no .
C28 C29 3.195(12) no .
C29 C30 3.191(12) no .
C29 C33 3.413(13) no .
C30 C31 3.214(13) no .
C35 C38 2.847(10) no .
C35 C44 3.456(9) no .
C35 C48 3.299(10) no .
C35 C52 3.177(9) no .
C35 C60 3.131(9) no .
C36 C39 2.742(10) no .
C36 C43 3.242(10) no .
C36 C44 3.594(10) no .
C36 C59 3.207(10) no .
C36 C60 3.205(10) no .
C37 C40 2.757(11) no .
C40 C43 3.504(10) no .
C40 C51 3.085(10) no .
C40 C52 3.236(9) no .
C43 C46 2.840(10) no .
C43 C56 3.142(10) no .
C43 C64 3.194(9) no .
C44 C47 2.754(10) no .
C44 C59 3.077(10) no .
C44 C64 3.274(9) no .
C45 C48 2.763(9) no .
C48 C51 3.189(10) no .
C48 C56 3.148(9) no .
C51 C54 2.854(10) no .
C51 C60 3.569(10) no .
C51 C64 3.240(9) no .
C52 C55 2.759(11) no .
C52 C59 3.195(9) no .
C53 C56 2.762(10) no .
C56 C59 3.574(10) no .
C59 C62 2.860(10) no .
C60 C63 2.769(10) no .
C61 C64 2.764(11) no .
F1 C7 3.512(10) no 1_565
F1 C29 3.302(11) no 1_665
F1 C33 3.550(11) no 1_665
F1 C33 3.283(12) no 3_666
F2 F6 3.226(13) no 3_766
F2 F13 3.075(8) no 3_766
F2 F15 2.718(9) no 3_766
F2 F29 3.55(2) no 3_766
F2 C57 3.424(10) no 3_766
F3 F6 3.042(11) no 3_766
F3 F29 3.077(19) no 3_766
F3 C6 3.265(9) no 1_565
F3 C7 3.359(9) no 1_565
F4 F21 3.344(13) no 3_766
F4 F28 3.457(18) no 3_766
F4 C35 3.372(12) no 3_766
F4 C36 3.292(12) no 3_766
F4 C37 3.427(12) no 3_766
F4 C40 3.549(12) no 3_766
F4 C60 3.394(11) no 3_766
F5 F19 2.735(18) no 1_655
F5 F21 3.549(17) no 3_766
F5 F28 3.55(2) no 3_766
F5 F30 2.82(3) no 1_655
F5 C30 3.073(17) no 1_665
F6 F2 3.226(13) no 3_766
F6 F3 3.042(11) no 3_766
F6 C18 3.315(14) no 1_655
F6 C37 3.216(13) no 3_766
F6 C38 3.448(13) no 3_766
F6 C41 3.271(14) no 3_766
F7 F16 3.056(7) no 2_655
F7 F18 3.263(8) no 2_655
F7 C7 3.444(10) no 1_565
F7 C8 3.355(10) no 1_565
F7 C10 3.560(9) no 1_565
F8 F14 3.095(8) no 1_565
F8 F24 3.369(9) no 2_655
F8 C12 3.435(10) no 1_565
F8 C28 3.363(9) no 1_665
F9 F16 3.132(7) no 2_655
F9 F18 3.486(8) no 2_655
F9 F24 3.175(8) no 2_655
F9 C12 3.393(10) no 1_565
F10 F22 3.165(7) no 2_655
F10 C22 3.188(8) no 1_665
F10 C23 3.581(9) no 1_665
F10 C26 3.238(8) no 1_665
F10 C27 3.551(9) no 1_665
F11 C10 3.375(9) no 2_655
F11 C11 3.520(8) no 2_655
F11 C21 3.469(10) no 2_655
F11 C27 3.114(9) no 2_655
F12 F23 3.207(7) no 1_655
F12 C25 3.313(9) no 1_665
F12 C26 3.280(8) no 1_665
F12 C30 3.271(10) no 1_665
F12 C31 3.368(9) no 1_665
F13 F2 3.075(8) no 3_766
F14 F8 3.095(8) no 1_545
F14 C8 3.522(9) no .
F14 C10 3.533(9) no .
F14 C11 3.384(9) no .
F14 C13 3.440(9) no .
F15 F2 2.718(9) no 3_766
F15 C17 3.597(9) no 1_655
F15 C18 3.442(9) no 1_655
F15 C28 3.446(10) no 1_655
F16 F7 3.056(7) no 2_645
F16 F9 3.132(7) no 2_645
F16 F24 2.984(8) no 2_645
F16 C12 3.441(10) no .
F16 C49 3.481(10) no 2_645
F17 F23 3.291(9) no 2_645
F17 F24 3.250(9) no 2_645
F17 C20 3.519(10) no 1_655
F18 F7 3.263(8) no 2_645
F18 F9 3.486(8) no 2_645
F18 C27 3.579(11) no 2_655
F18 C31 3.542(11) no 2_655
F19 F5 2.735(18) no 1_455
F19 F21 3.595(15) no 3_666
F19 F25 3.109(17) no 1_455
F19 F26 2.904(15) no 1_455
F19 F28 3.51(2) no 3_666
F19 C30 3.553(13) no 1_565
F20 F21 3.287(19) no 3_666
F20 F27 3.38(4) no 3_666
F21 F4 3.344(13) no 3_766
F21 F5 3.549(17) no 3_766
F21 F19 3.595(15) no 3_666
F21 F20 3.287(19) no 3_666
F21 F21 3.542(15) no 3_666
F21 F25 3.340(15) no 3_766
F21 F28 3.28(2) no 3_666
F21 F29 3.40(2) no 3_766
F21 F30 3.43(2) no 3_666
F22 F10 3.165(7) no 2_645
F22 C13 3.525(9) no .
F22 C14 3.516(10) no .
F22 C20 3.580(10) no .
F22 C46 3.523(9) no 2_645
F23 F12 3.207(7) no 1_455
F23 F17 3.291(9) no 2_655
F23 C31 3.325(10) no 1_565
F24 F8 3.369(9) no 2_645
F24 F9 3.175(8) no 2_645
F24 F16 2.984(8) no 2_655
F24 F17 3.250(9) no 2_655
F25 F19 3.109(17) no 1_655
F25 F21 3.340(15) no 3_766
F25 F28 3.03(2) no 3_766
F25 F30 3.35(3) no 1_655
F25 C30 3.495(16) no 1_665
F25 C34 3.491(17) no 1_665
F26 F19 2.904(15) no 1_655
F26 F30 2.64(2) no 1_655
F26 C18 3.403(15) no 1_655
F26 C30 3.230(15) no 1_665
F27 F20 3.38(4) no 3_666
F27 F28 3.21(4) no 3_666
F27 C5 3.37(3) no 1_565
F27 C6 3.31(3) no 1_565
F28 F4 3.457(18) no 3_766
F28 F5 3.55(2) no 3_766
F28 F19 3.51(2) no 3_666
F28 F21 3.28(2) no 3_666
F28 F25 3.03(2) no 3_766
F28 F27 3.21(4) no 3_666
F29 F2 3.55(2) no 3_766
F29 F3 3.077(19) no 3_766
F29 F21 3.40(2) no 3_766
F29 C36 3.27(3) no 3_766
F29 C37 2.95(2) no 3_766
F29 C38 3.26(2) no 3_766
F29 C41 3.30(2) no 3_766
F30 F5 2.82(3) no 1_455
F30 F21 3.43(2) no 3_666
F30 F25 3.35(3) no 1_455
F30 F26 2.64(2) no 1_455
C5 F27 3.37(3) no 1_545
C6 F3 3.265(9) no 1_545
C6 F27 3.31(3) no 1_545
C7 F1 3.512(10) no 1_545
C7 F3 3.359(9) no 1_545
C7 F7 3.444(10) no 1_545
C8 F7 3.355(10) no 1_545
C8 F14 3.522(9) no .
C10 F7 3.560(9) no 1_545
C10 F11 3.375(9) no 2_645
C10 F14 3.533(9) no .
C11 F11 3.520(8) no 2_645
C11 F14 3.384(9) no .
C12 F8 3.435(10) no 1_545
C12 F9 3.393(10) no 1_545
C12 F16 3.441(10) no .
C12 C46 3.576(11) no 2_645
C13 F14 3.440(9) no .
C13 F22 3.525(9) no .
C13 C53 3.378(10) no .
C13 C54 3.470(10) no .
C14 F22 3.516(10) no .
C14 C52 3.540(10) no .
C14 C53 3.591(10) no .
C14 C62 3.544(11) no .
C14 C63 3.515(10) no .
C17 F15 3.597(9) no 1_455
C18 F6 3.315(14) no 1_455
C18 F15 3.442(9) no 1_455
C18 F26 3.403(15) no 1_455
C20 F17 3.519(10) no 1_455
C20 F22 3.580(10) no .
C21 F11 3.469(10) no 2_645
C22 F10 3.188(8) no 1_445
C23 F10 3.581(9) no 1_445
C25 F12 3.313(9) no 1_445
C26 F10 3.238(8) no 1_445
C26 F12 3.280(8) no 1_445
C27 F10 3.551(9) no 1_445
C27 F11 3.114(9) no 2_645
C27 F18 3.579(11) no 2_645
C28 F8 3.363(9) no 1_445
C28 F15 3.446(10) no 1_455
C29 F1 3.302(11) no 1_445
C30 F5 3.073(17) no 1_445
C30 F12 3.271(10) no 1_445
C30 F19 3.553(13) no 1_545
C30 F25 3.495(16) no 1_445
C30 F26 3.230(15) no 1_445
C31 F12 3.368(9) no 1_445
C31 F18 3.542(11) no 2_645
C31 F23 3.325(10) no 1_545
C33 F1 3.550(11) no 1_445
C33 F1 3.283(12) no 3_666
C34 F25 3.491(17) no 1_445
C35 F4 3.372(12) no 3_766
C36 F4 3.292(12) no 3_766
C36 F29 3.27(3) no 3_766
C37 F4 3.427(12) no 3_766
C37 F6 3.216(13) no 3_766
C37 F29 2.95(2) no 3_766
C38 F6 3.448(13) no 3_766
C38 F29 3.26(2) no 3_766
C40 F4 3.549(12) no 3_766
C41 F6 3.271(14) no 3_766
C41 F29 3.30(2) no 3_766
C46 F22 3.523(9) no 2_655
C46 C12 3.576(11) no 2_655
C49 F16 3.481(10) no 2_655
C52 C14 3.540(10) no .
C53 C13 3.378(10) no .
C53 C14 3.591(10) no .
C54 C13 3.470(10) no .
C57 F2 3.424(10) no 3_766
C60 F4 3.394(11) no 3_766
C62 C14 3.544(11) no .
C63 C14 3.515(10) no .
Ir1 H5 3.1868 no .
Ir1 H17 3.5859 no .
Ir1 H27C 3.5041 no .
Ir1 H28A 3.4810 no .
Ir1 H29B 3.4727 no .
Ir1 H30B 3.3709 no .
Ir1 H31A 3.3239 no .
Ir1 H32B 3.4745 no .
Ir1 H33C 3.5624 no .
Ir1 H34C 3.5622 no .
P1 H5 3.4343 no .
P1 H17 3.5728 no .
P1 H29B 3.4592 no .
P1 H30B 3.5390 no .
F1 H36 2.9748 no .
F1 H38 3.5452 no .
F2 H38 2.4603 no .
F3 H36 2.6193 no .
F4 H38 2.4080 no .
F5 H38 3.1773 no .
F5 H40 3.2277 no .
F6 H40 2.5616 no .
F7 H44 2.4081 no .
F8 H46 2.8500 no .
F9 H46 2.7397 no .
F10 H46 2.4777 no .
F11 H46 3.3061 no .
F11 H48 3.1518 no .
F12 H48 2.5353 no .
F13 H52 2.4205 no .
F14 H54 2.6814 no .
F15 H52 3.5310 no .
F15 H54 2.9307 no .
F16 H54 2.9592 no .
F16 H56 3.5110 no .
F17 H54 2.6905 no .
F18 H56 2.3872 no .
F19 H62 2.6016 no .
F20 H60 3.2726 no .
F20 H62 3.1252 no .
F21 H60 2.4754 no .
F22 H62 3.0215 no .
F22 H64 3.4344 no .
F23 H62 2.6580 no .
F24 H64 2.4002 no .
F25 H38 2.6698 no .
F26 H40 2.5753 no .
F27 H60 2.9896 no .
F27 H62 3.4415 no .
F28 H60 2.8483 no .
F29 H38 3.3224 no .
F29 H40 3.1304 no .
F30 H62 2.3832 no .
C1 H15 3.0367 no .
C1 H17 2.5897 no .
C1 H21 2.6778 no .
C1 H27A 3.2604 no .
C1 H27C 3.2732 no .
C1 H32A 3.2097 no .
C1 H32B 3.3081 no .
C2 H8 2.6726 no .
C2 H10 2.6667 no .
C2 H15 2.6852 no .
C2 H21 2.9455 no .
C2 H27C 3.1307 no .
C2 H32B 3.5121 no .
C3 H1 2.5189 no .
C3 H5 3.2763 no .
C3 H7 3.2742 no .
C3 H10 2.9970 no .
C3 H27C 3.5858 no .
C3 H31A 3.0669 no .
C3 H32B 3.2305 no .
C4 H6 3.2672 no .
C4 H8 3.3133 no .
C4 H31A 2.7423 no .
C4 H31C 3.3779 no .
C4 H32B 2.9606 no .
C4 H34C 3.1142 no .
C5 H7 3.2494 no .
C5 H30C 3.4024 no .
C5 H31A 3.0002 no .
C5 H31C 3.1569 no .
C5 H32B 3.5621 no .
C5 H34C 2.6764 no .
C6 H8 3.2505 no .
C6 H31A 3.4980 no .
C7 H5 3.2436 no .
C8 H6 3.2524 no .
C8 H10 3.0602 no .
C8 H31A 3.5592 no .
C9 H1 3.3190 no .
C9 H8 2.5906 no .
C9 H14 3.2627 no .
C9 H21 2.5709 no .
C9 H27C 3.4920 no .
C10 H8 2.7569 no .
C10 H12A 3.1081 no .
C10 H12B 3.1319 no .
C10 H12C 2.5033 no .
C10 H13 3.2457 no .
C10 H15 3.2855 no .
C10 H21 3.0047 no .
C10 H27C 3.1841 no .
C11 H14 3.2259 no .
C11 H21 3.5921 no .
C12 H10 2.6295 no .
C12 H13 2.6733 no .
C13 H10 3.2456 no .
C13 H12A 2.7761 no .
C13 H12B 2.7820 no .
C13 H12C 3.2975 no .
C13 H15 3.2583 no .
C14 H21 3.5094 no .
C15 H8 3.3636 no .
C15 H10 3.2857 no .
C15 H13 3.2541 no .
C15 H21 2.8936 no .
C16 H15 3.1333 no .
C16 H18 3.2973 no .
C16 H20 3.2755 no .
C16 H27A 3.1272 no .
C16 H28A 3.4316 no .
C16 H28C 3.3011 no .
C17 H1 2.6035 no .
C17 H19 3.2818 no .
C17 H21 3.2216 no .
C17 H28A 3.0851 no .
C17 H28C 3.5142 no .
C17 H32A 3.3160 no .
C18 H20 3.2434 no .
C18 H28A 3.5041 no .
C19 H17 3.2730 no .
C19 H21 3.2514 no .
C20 H18 3.2437 no .
C21 H1 3.2646 no .
C21 H15 3.2750 no .
C21 H17 3.2222 no .
C21 H19 3.2615 no .
C21 H27A 2.8713 no .
C21 H28C 3.4006 no .
C22 H28A 3.2679 no .
C22 H28B 3.1756 no .
C22 H28C 2.6510 no .
C22 H31A 2.8400 no .
C22 H31B 2.8379 no .
C22 H31C 3.3631 no .
C23 H27A 2.7141 no .
C23 H27B 3.1040 no .
C23 H27C 3.3411 no .
C23 H29A 2.8548 no .
C23 H29B 2.8609 no .
C23 H29C 3.3637 no .
C24 H28A 2.8588 no .
C24 H28B 2.8620 no .
C24 H28C 3.3562 no .
C24 H30A 2.8810 no .
C24 H30B 2.8797 no .
C24 H30C 3.3984 no .
C24 H33B 3.4338 no .
C25 H5 3.3951 no .
C25 H29A 3.2023 no .
C25 H29B 3.2547 no .
C25 H29C 2.6851 no .
C25 H31A 3.2370 no .
C25 H31B 3.2271 no .
C25 H31C 2.6993 no .
C26 H5 3.5761 no .
C26 H27A 3.3599 no .
C26 H27B 2.9565 no .
C26 H27C 2.7810 no .
C26 H30A 3.1364 no .
C26 H30B 3.3140 no .
C26 H30C 2.6970 no .
C27 H10 3.5770 no .
C27 H21 3.3012 no .
C27 H28C 2.7099 no .
C27 H31A 3.1417 no .
C27 H31B 3.1194 no .
C28 H27A 2.7880 no .
C28 H27B 3.5555 no .
C28 H29A 3.1701 no .
C28 H29B 3.1710 no .
C29 H28A 3.1735 no .
C29 H28B 3.1684 no .
C29 H30A 3.1795 no .
C29 H30B 3.1310 no .
C29 H33B 2.7550 no .
C29 H33C 3.4662 no .
C30 H5 3.1803 no .
C30 H29C 2.7533 no .
C30 H31C 2.7870 no .
C30 H34A 3.2939 no .
C31 H5 3.4967 no .
C31 H27B 3.3347 no .
C31 H27C 2.9606 no .
C31 H30C 2.8044 no .
C32 H1 2.8672 no .
C32 H17 3.3425 no .
C32 H33A 2.8506 no .
C32 H33C 3.0683 no .
C32 H34B 2.8519 no .
C32 H34C 3.0913 no .
C33 H32C 2.9833 no .
C33 H17 3.5737 no .
C33 H29B 2.6872 no .
C33 H29C 3.5016 no .
C33 H32A 2.9288 no .
C33 H34A 2.9516 no .
C33 H34B 2.9540 no .
C34 H32C 2.8441 no .
C34 H5 2.9240 no .
C34 H30B 3.0609 no .
C34 H32B 3.1170 no .
C34 H33A 2.9553 no .
C34 H33B 2.9609 no .
C35 H44 3.5675 no .
C35 H48 3.2950 no .
C35 H52 2.8865 no .
C35 H60 2.7482 no .
C36 H38 3.2740 no .
C36 H40 3.2289 no .
C36 H44 3.4862 no .
C36 H60 2.6729 no .
C38 H36 3.2598 no .
C38 H40 3.2599 no .
C40 H36 3.2269 no .
C40 H38 3.2731 no .
C40 H48 3.4040 no .
C40 H52 2.9666 no .
C41 H36 2.6042 no .
C41 H38 2.6733 no .
C42 H38 2.6206 no .
C42 H40 2.6412 no .
C43 H36 3.2078 no .
C43 H56 2.7590 no .
C43 H64 2.9100 no .
C44 H36 3.2144 no .
C44 H46 3.2718 no .
C44 H48 3.2438 no .
C44 H64 3.0139 no .
C46 H44 3.2628 no .
C46 H48 3.2640 no .
C48 H44 3.2401 no .
C48 H46 3.2780 no .
C48 H56 2.5973 no .
C49 H44 2.6637 no .
C49 H46 2.6365 no .
C50 H46 2.6366 no .
C50 H48 2.6472 no .
C51 H40 2.6928 no .
C51 H48 2.8695 no .
C51 H64 3.1873 no .
C52 H40 2.7674 no .
C52 H54 3.2953 no .
C52 H56 3.2443 no .
C54 H52 3.2851 no .
C54 H56 3.2815 no .
C56 H40 3.5966 no .
C56 H48 2.7301 no .
C56 H52 3.2412 no .
C56 H54 3.2967 no .
C56 H64 3.3482 no .
C57 H52 2.6707 no .
C57 H54 2.6435 no .
C58 H54 2.6421 no .
C58 H56 2.6832 no .
C59 H36 2.8923 no .
C59 H44 2.6941 no .
C59 H52 3.1111 no .
C60 H36 2.8262 no .
C60 H44 3.5875 no .
C60 H52 3.2369 no .
C60 H62 3.2853 no .
C60 H64 3.2592 no .
C62 H60 3.2683 no .
C62 H64 3.2765 no .
C64 H44 2.8434 no .
C64 H60 3.2637 no .
C64 H62 3.2833 no .
C65 H60 2.6332 no .
C65 H62 2.6433 no .
C66 H62 2.6511 no .
C66 H64 2.6347 no .
B1 H36 2.7523 no .
B1 H40 2.8198 no .
B1 H44 2.7869 no .
B1 H48 2.7653 no .
B1 H52 2.7485 no .
B1 H56 2.8335 no .
B1 H60 2.8439 no .
B1 H64 2.7721 no .
H1 H17 2.4209 no .
H1 H21 3.5273 no .
H1 H27A 3.5818 no .
H1 H32A 2.6929 no .
H1 H32B 2.8015 no .
H32C H33A 2.6824 no .
H32C H33C 3.3688 no .
H32C H34B 2.5239 no .
H32C H34C 3.1822 no .
H5 H6 2.3303 no .
H5 H30B 3.0367 no .
H5 H30C 2.7471 no .
H5 H31A 3.3742 no .
H5 H31C 3.0713 no .
H5 H34A 3.1665 no .
H5 H34C 2.1417 no .
H6 H7 2.3138 no .
H7 H8 2.3327 no .
H8 H10 2.8134 no .
H10 H12A 3.2801 no .
H10 H12B 3.3058 no .
H10 H12C 2.2708 no .
H10 H21 3.4022 no .
H10 H27C 2.6240 no .
H10 H31A 3.4606 no .
H12A H13 2.7416 no .
H12B H13 2.7210 no .
H12C H13 3.5961 no .
H13 H14 2.3180 no .
H14 H15 2.3447 no .
H15 H21 3.2273 no .
H17 H18 2.3750 no .
H17 H28A 3.1128 no .
H17 H32A 2.5413 no .
H17 H33C 2.8352 no .
H18 H19 2.3341 no .
H19 H20 2.3219 no .
H20 H21 2.3442 no .
H21 H27A 2.6241 no .
H21 H27C 3.1160 no .
H27A H28A 3.4293 no .
H27A H28B 3.4271 no .
H27A H28C 2.1021 no .
H27B H28C 3.0976 no .
H27B H31A 3.4679 no .
H27B H31B 2.9966 no .
H27C H28C 3.5438 no .
H27C H31A 2.6502 no .
H27C H31B 2.9794 no .
H28A H29A 3.2698 no .
H28A H29B 2.8490 no .
H28A H33C 3.4923 no .
H28B H29A 2.8430 no .
H28B H29B 3.2603 no .
H29A H30A 3.5358 no .
H29A H33B 3.5756 no .
H29B H33A 3.5522 no .
H29B H33B 2.0815 no .
H29B H33C 2.6102 no .
H29C H30A 2.6645 no .
H29C H30B 2.5173 no .
H29C H33B 2.6990 no .
H29C H34A 3.4844 no .
H30A H31C 3.3009 no .
H30B H31C 3.5400 no .
H30B H34A 2.3845 no .
H30B H34C 3.1442 no .
H30C H31A 3.4585 no .
H30C H31B 3.4354 no .
H30C H31C 2.1354 no .
H32A H33A 2.9914 no .
H32A H33C 2.8521 no .
H32B H34B 3.2323 no .
H32B H34C 3.0618 no .
H33A H34A 3.1811 no .
H33A H34B 2.7539 no .
H33B H34A 2.7573 no .
H33B H34B 3.1921 no .
H36 H44 2.8894 no .
H36 H60 2.4567 no .
H40 H48 3.1307 no .
H40 H52 2.7079 no .
H44 H64 2.8017 no .
H48 H56 2.3335 no .
H52 H60 3.0414 no .
H56 H64 3.1302 no .
F1 H7 2.7262 no 1_565
F1 H29A 3.4991 no 1_665
F1 H29B 2.8135 no 1_665
F1 H29C 3.0880 no 1_665
F1 H33A 2.6612 no 3_666
F1 H33B 2.7094 no 1_665
F1 H33C 3.0207 no 3_666
F2 H17 3.1951 no 3_666
F2 H18 3.0986 no 3_666
F2 H33B 3.4873 no 1_665
F2 H33C 2.8963 no 3_666
F3 H32C 3.5914 no 3_666
F3 H6 2.7541 no 1_565
F3 H7 2.9524 no 1_565
F3 H17 3.2171 no 3_666
F3 H32A 2.8962 no 3_666
F3 H33A 3.5800 no 3_666
F3 H33C 3.4079 no 3_666
F4 H52 3.2149 no 3_766
F4 H60 2.4953 no 3_766
F5 H30A 3.1554 no 1_665
F5 H30B 2.4886 no 1_665
F5 H30C 3.0983 no 1_665
F5 H34A 3.1968 no 1_665
F6 H18 2.6586 no 1_655
F6 H38 3.5537 no 3_766
F7 H7 3.3637 no 1_565
F7 H8 3.2419 no 1_565
F7 H10 2.8856 no 1_565
F7 H12C 3.1068 no 1_565
F7 H31A 3.5949 no 1_565
F8 H12A 2.9325 no 1_565
F8 H12C 3.1733 no 1_565
F8 H28A 3.5512 no 1_665
F8 H28B 2.4416 no 1_665
F8 H29A 3.0679 no 1_665
F8 H54 3.2687 no 1_565
F9 H12A 3.2150 no 1_565
F9 H12B 3.3589 no 2_655
F9 H12C 2.6921 no 1_565
F9 H13 2.9244 no 2_655
F9 H56 3.3430 no 2_655
F9 H64 3.2616 no 2_655
F10 H20 2.9499 no 2_655
F10 H21 3.4291 no 2_655
F10 H27B 2.9504 no 1_665
F10 H31B 3.1364 no 1_665
F11 H10 3.3258 no 2_655
F11 H12B 3.4331 no 2_655
F11 H12C 3.5868 no 2_655
F11 H21 2.6639 no 2_655
F11 H27A 2.7717 no 2_655
F11 H27B 3.1932 no 2_655
F11 H27C 2.8657 no 2_655
F12 H30A 2.7683 no 1_665
F12 H30C 3.3052 no 1_665
F12 H31B 3.0312 no 1_665
F12 H31C 3.2784 no 1_665
F13 H33A 3.5770 no 3_656
F13 H34A 3.4947 no 3_656
F13 H34B 3.0534 no 3_656
F13 H38 3.0105 no 3_766
F14 H8 2.5908 no .
F14 H28A 3.5379 no 1_655
F15 H17 3.3152 no 1_655
F15 H18 3.0555 no 1_655
F15 H28A 2.5191 no 1_655
F15 H29B 3.4526 no 1_655
F15 H33C 3.0657 no 1_655
F16 H12A 2.7353 no .
F16 H12B 3.2795 no .
F16 H31B 3.4705 no 2_655
F16 H44 3.5229 no 2_645
F16 H64 3.5467 no 2_645
F17 H19 3.5571 no 1_655
F17 H20 3.4110 no 1_655
F17 H28C 3.1766 no 1_655
F17 H31B 2.7546 no 2_655
F18 H10 3.2050 no 2_655
F18 H12C 3.2317 no 2_655
F18 H27B 3.3013 no 2_655
F18 H27C 2.9600 no 2_655
F18 H31A 3.1800 no 2_655
F18 H31B 2.9956 no 2_655
F19 H5 2.9628 no 1_565
F19 H6 3.5971 no 1_565
F19 H30B 3.4301 no 1_565
F19 H30C 2.8263 no 1_565
F20 H14 3.5063 no .
F20 H15 2.9314 no .
F21 H5 3.5839 no 1_565
F21 H6 2.9362 no 1_565
F22 H13 3.4756 no .
F22 H14 3.4868 no .
F22 H20 2.9384 no .
F22 H46 2.6221 no 2_645
F23 H31B 2.8775 no 1_565
F23 H31C 2.8729 no 1_565
F24 H12A 3.1608 no 2_655
F24 H28B 3.1993 no 2_555
F24 H28C 3.5896 no 2_555
F24 H46 3.1495 no 2_645
F24 H54 3.5987 no 2_655
F25 H30B 2.7167 no 1_665
F25 H34A 2.6877 no 1_665
F25 H34C 3.5324 no 1_665
F25 H60 3.5754 no 3_766
F26 H18 3.0750 no 1_655
F26 H19 3.5283 no 1_655
F26 H30A 3.0318 no 1_665
F26 H30B 2.9551 no 1_665
F26 H30C 3.1572 no 1_665
F27 H5 2.7552 no 1_565
F27 H6 2.6564 no 1_565
F28 H15 3.2597 no .
F29 H18 3.4843 no 1_655
F29 H36 3.5951 no 3_766
F29 H38 3.5830 no 3_766
F29 H60 3.1088 no 3_766
F30 H30C 3.3114 no 1_565
C3 H32C 3.2300 no 3_656
C4 H32C 3.5075 no 3_656
C5 H32C 3.4268 no 3_656
C6 H32C 3.1128 no 3_656
C6 H32A 3.5464 no 3_656
C6 H36 3.3410 no 1_545
C7 H32C 2.8452 no 3_656
C7 H36 3.3117 no 1_545
C8 H32C 2.8821 no 3_656
C12 H56 3.5242 no 2_645
C12 H64 3.4864 no 2_645
C18 H40 3.4039 no 1_455
C19 H40 3.5802 no 1_455
C28 H54 2.9929 no 1_455
C32 H32B 2.9298 no 3_656
C35 H29C 3.4741 no 1_665
C36 H6 3.5969 no 1_565
C36 H7 3.4767 no 1_565
C36 H29C 3.1072 no 1_665
C37 H29C 2.9843 no 1_665
C38 H29C 3.2105 no 1_665
C38 H30B 3.5603 no 1_665
C38 H34A 3.5469 no 1_665
C39 H29C 3.5043 no 1_665
C39 H30A 3.4444 no 1_665
C39 H30B 3.2349 no 1_665
C40 H18 3.5766 no 1_655
C40 H30A 3.3056 no 1_665
C41 H7 3.3500 no 1_565
C41 H29C 3.5798 no 1_665
C41 H33A 3.5879 no 3_666
C41 H33B 3.4980 no 1_665
C41 H33C 3.3838 no 3_666
C42 H30B 3.2746 no 1_665
C43 H12B 3.1215 no 2_655
C43 H29A 3.3807 no 1_665
C44 H12B 2.8911 no 2_655
C44 H29A 3.0290 no 1_665
C45 H12B 2.6963 no 2_655
C45 H29A 2.7737 no 1_665
C46 H12B 2.6527 no 2_655
C46 H28B 3.2701 no 1_665
C46 H29A 2.9435 no 1_665
C47 H12B 2.8664 no 2_655
C47 H29A 3.2456 no 1_665
C47 H30A 3.4476 no 1_665
C48 H12B 3.1061 no 2_655
C48 H29A 3.4244 no 1_665
C48 H30A 3.1366 no 1_665
C49 H12A 3.5730 no 1_565
C49 H12B 3.5364 no 2_655
C49 H12C 3.2259 no 1_565
C49 H28B 3.4591 no 1_665
C49 H29A 3.4199 no 1_665
C50 H30A 3.5874 no 1_665
C51 H13 3.3940 no .
C51 H14 3.5437 no .
C51 H19 3.5656 no 1_655
C52 H13 3.3662 no .
C52 H14 3.1530 no .
C52 H18 3.3589 no 1_655
C53 H13 3.2175 no .
C53 H14 3.5664 no .
C53 H18 3.1960 no 1_655
C54 H12A 3.1725 no .
C54 H13 3.0952 no .
C54 H18 3.5884 no 1_655
C54 H19 3.5943 no 1_655
C54 H28A 3.3761 no 1_655
C55 H12A 3.5704 no .
C55 H13 3.0878 no .
C55 H19 3.2259 no 1_655
C56 H13 3.2100 no .
C56 H19 3.2436 no 1_655
C57 H18 3.5883 no 1_655
C57 H28A 3.4104 no 1_655
C58 H12A 3.5879 no .
C58 H31B 3.2938 no 2_655
C59 H14 2.9416 no .
C60 H6 3.2393 no 1_565
C60 H14 2.8753 no .
C61 H6 3.3625 no 1_565
C61 H14 2.8380 no .
C62 H14 2.8544 no .
C62 H30C 3.5951 no 1_565
C62 H31C 3.2098 no 1_565
C63 H14 2.8716 no .
C63 H31C 3.4778 no 1_565
C64 H13 3.4747 no .
C64 H14 2.9091 no .
C65 H6 3.5117 no 1_565
C66 H46 3.4800 no 2_645
H32C F3 3.5914 no 3_666
H32C C3 3.2300 no 3_656
H32C C4 3.5075 no 3_656
H32C C5 3.4268 no 3_656
H32C C6 3.1128 no 3_656
H32C C7 2.8452 no 3_656
H32C C8 2.8821 no 3_656
H32C H6 3.5949 no 3_656
H32C H7 3.2219 no 3_656
H32C H8 3.2511 no 3_656
H32C H32B 2.8084 no 3_656
H5 F19 2.9628 no 1_545
H5 F21 3.5839 no 1_545
H5 F27 2.7552 no 1_545
H6 F3 2.7541 no 1_545
H6 F19 3.5971 no 1_545
H6 F21 2.9362 no 1_545
H6 F27 2.6564 no 1_545
H6 C36 3.5969 no 1_545
H6 C60 3.2393 no 1_545
H6 C61 3.3625 no 1_545
H6 C65 3.5117 no 1_545
H6 H32C 3.5949 no 3_656
H6 H36 2.7511 no 1_545
H6 H60 3.1502 no 1_545
H7 F1 2.7262 no 1_545
H7 F3 2.9524 no 1_545
H7 F7 3.3637 no 1_545
H7 C36 3.4767 no 1_545
H7 C41 3.3500 no 1_545
H7 H32C 3.2219 no 3_656
H7 H36 2.6790 no 1_545
H7 H44 3.2606 no 1_545
H8 F7 3.2419 no 1_545
H8 F14 2.5908 no .
H8 H32C 3.2511 no 3_656
H10 F7 2.8856 no 1_545
H10 F11 3.3258 no 2_645
H10 F18 3.2050 no 2_645
H12A F8 2.9325 no 1_545
H12A F9 3.2150 no 1_545
H12A F16 2.7353 no .
H12A F24 3.1608 no 2_645
H12A C49 3.5730 no 1_545
H12A C54 3.1725 no .
H12A C55 3.5704 no .
H12A C58 3.5879 no .
H12A H54 2.8203 no .
H12A H64 3.2536 no 2_645
H12B F9 3.3589 no 2_645
H12B F11 3.4331 no 2_645
H12B F16 3.2795 no .
H12B C43 3.1215 no 2_645
H12B C44 2.8911 no 2_645
H12B C45 2.6963 no 2_645
H12B C46 2.6527 no 2_645
H12B C47 2.8664 no 2_645
H12B C48 3.1061 no 2_645
H12B C49 3.5364 no 2_645
H12B H44 3.4368 no 2_645
H12B H46 3.0927 no 2_645
H12B H56 3.4049 no 2_645
H12B H64 3.2999 no 2_645
H12C F7 3.1068 no 1_545
H12C F8 3.1733 no 1_545
H12C F9 2.6921 no 1_545
H12C F11 3.5868 no 2_645
H12C F18 3.2317 no 2_645
H12C C49 3.2259 no 1_545
H12C H56 2.7806 no 2_645
H12C H64 3.3234 no 2_645
H13 F9 2.9244 no 2_645
H13 F22 3.4756 no .
H13 C51 3.3940 no .
H13 C52 3.3662 no .
H13 C53 3.2175 no .
H13 C54 3.0952 no .
H13 C55 3.0878 no .
H13 C56 3.2100 no .
H13 C64 3.4747 no .
H13 H54 3.5450 no .
H13 H64 3.4203 no .
H14 F20 3.5063 no .
H14 F22 3.4868 no .
H14 C51 3.5437 no .
H14 C52 3.1530 no .
H14 C53 3.5664 no .
H14 C59 2.9416 no .
H14 C60 2.8753 no .
H14 C61 2.8380 no .
H14 C62 2.8544 no .
H14 C63 2.8716 no .
H14 C64 2.9091 no .
H14 H52 3.1273 no .
H14 H60 3.4336 no .
H14 H62 3.4082 no .
H14 H64 3.4843 no .
H15 F20 2.9314 no .
H15 F28 3.2597 no .
H15 H34B 3.5403 no 3_656
H17 F2 3.1951 no 3_666
H17 F3 3.2171 no 3_666
H17 F15 3.3152 no 1_455
H18 F2 3.0986 no 3_666
H18 F6 2.6586 no 1_455
H18 F15 3.0555 no 1_455
H18 F26 3.0750 no 1_455
H18 F29 3.4843 no 1_455
H18 C40 3.5766 no 1_455
H18 C52 3.3589 no 1_455
H18 C53 3.1960 no 1_455
H18 C54 3.5884 no 1_455
H18 C57 3.5883 no 1_455
H18 H40 2.6989 no 1_455
H18 H52 3.5979 no 1_455
H19 F17 3.5571 no 1_455
H19 F26 3.5283 no 1_455
H19 C51 3.5656 no 1_455
H19 C54 3.5943 no 1_455
H19 C55 3.2259 no 1_455
H19 C56 3.2436 no 1_455
H19 H40 3.0560 no 1_455
H19 H48 3.1157 no 1_455
H19 H56 3.5589 no 1_455
H20 F10 2.9499 no 2_645
H20 F17 3.4110 no 1_455
H20 F22 2.9384 no .
H20 H27B 3.3206 no 2_555
H21 F10 3.4291 no 2_645
H21 F11 2.6639 no 2_645
H27A F11 2.7717 no 2_645
H27B F10 2.9504 no 1_445
H27B F11 3.1932 no 2_645
H27B F18 3.3013 no 2_645
H27B H20 3.3206 no 2_545
H27C F11 2.8657 no 2_645
H27C F18 2.9600 no 2_645
H28A F8 3.5512 no 1_445
H28A F14 3.5379 no 1_455
H28A F15 2.5191 no 1_455
H28A C54 3.3761 no 1_455
H28A C57 3.4104 no 1_455
H28A H54 2.7300 no 1_455
H28B F8 2.4416 no 1_445
H28B F24 3.1993 no 2_545
H28B C46 3.2701 no 1_445
H28B C49 3.4591 no 1_445
H28B H46 2.8609 no 1_445
H28B H54 2.7853 no 1_455
H28C F17 3.1766 no 1_455
H28C F24 3.5896 no 2_545
H28C H54 2.9554 no 1_455
H29A F1 3.4991 no 1_445
H29A F8 3.0679 no 1_445
H29A C43 3.3807 no 1_445
H29A C44 3.0290 no 1_445
H29A C45 2.7737 no 1_445
H29A C46 2.9435 no 1_445
H29A C47 3.2456 no 1_445
H29A C48 3.4244 no 1_445
H29A C49 3.4199 no 1_445
H29A H44 3.5073 no 1_445
H29A H46 3.3949 no 1_445
H29B F1 2.8135 no 1_445
H29B F15 3.4526 no 1_455
H29C F1 3.0880 no 1_445
H29C C35 3.4741 no 1_445
H29C C36 3.1072 no 1_445
H29C C37 2.9843 no 1_445
H29C C38 3.2105 no 1_445
H29C C39 3.5043 no 1_445
H29C C41 3.5798 no 1_445
H29C H36 3.4849 no 1_445
H30A F5 3.1554 no 1_445
H30A F12 2.7683 no 1_445
H30A F26 3.0318 no 1_445
H30A C39 3.4444 no 1_445
H30A C40 3.3056 no 1_445
H30A C47 3.4476 no 1_445
H30A C48 3.1366 no 1_445
H30A C50 3.5874 no 1_445
H30A H40 3.3292 no 1_445
H30A H48 2.8093 no 1_445
H30B F5 2.4886 no 1_445
H30B F19 3.4301 no 1_545
H30B F25 2.7167 no 1_445
H30B F26 2.9551 no 1_445
H30B C38 3.5603 no 1_445
H30B C39 3.2349 no 1_445
H30B C42 3.2746 no 1_445
H30C F5 3.0983 no 1_445
H30C F12 3.3052 no 1_445
H30C F19 2.8263 no 1_545
H30C F26 3.1572 no 1_445
H30C F30 3.3114 no 1_545
H30C C62 3.5951 no 1_545
H30C H62 2.9994 no 1_545
H31A F7 3.5949 no 1_545
H31A F18 3.1800 no 2_645
H31B F10 3.1364 no 1_445
H31B F12 3.0312 no 1_445
H31B F16 3.4705 no 2_645
H31B F17 2.7546 no 2_645
H31B F18 2.9956 no 2_645
H31B F23 2.8775 no 1_545
H31B C58 3.2938 no 2_645
H31C F12 3.2784 no 1_445
H31C F23 2.8729 no 1_545
H31C C62 3.2098 no 1_545
H31C C63 3.4778 no 1_545
H31C H62 3.0253 no 1_545
H32A F3 2.8962 no 3_666
H32A C6 3.5464 no 3_656
H32B C32 2.9298 no 3_656
H32B H32C 2.8084 no 3_656
H32B H32B 2.2225 no 3_656
H32B H34C 3.4996 no 3_656
H33A F1 2.6612 no 3_666
H33A F3 3.5800 no 3_666
H33A F13 3.5770 no 3_656
H33A C41 3.5879 no 3_666
H33B F1 2.7094 no 1_445
H33B F2 3.4873 no 1_445
H33B C41 3.4980 no 1_445
H33C F1 3.0207 no 3_666
H33C F2 2.8963 no 3_666
H33C F3 3.4079 no 3_666
H33C F15 3.0657 no 1_455
H33C C41 3.3838 no 3_666
H34A F5 3.1968 no 1_445
H34A F13 3.4947 no 3_656
H34A F25 2.6877 no 1_445
H34A C38 3.5469 no 1_445
H34A H38 3.1119 no 1_445
H34B F13 3.0534 no 3_656
H34B H15 3.5403 no 3_656
H34C F25 3.5324 no 1_445
H34C H32B 3.4996 no 3_656
H36 F29 3.5951 no 3_766
H36 C6 3.3410 no 1_565
H36 C7 3.3117 no 1_565
H36 H6 2.7511 no 1_565
H36 H7 2.6790 no 1_565
H36 H29C 3.4849 no 1_665
H38 F6 3.5537 no 3_766
H38 F13 3.0105 no 3_766
H38 F29 3.5830 no 3_766
H38 H34A 3.1119 no 1_665
H38 H52 3.2740 no 3_766
H40 C18 3.4039 no 1_655
H40 C19 3.5802 no 1_655
H40 H18 2.6989 no 1_655
H40 H19 3.0560 no 1_655
H40 H30A 3.3292 no 1_665
H44 F16 3.5229 no 2_655
H44 H7 3.2606 no 1_565
H44 H12B 3.4368 no 2_655
H44 H29A 3.5073 no 1_665
H46 F22 2.6221 no 2_655
H46 F24 3.1495 no 2_655
H46 C66 3.4800 no 2_655
H46 H12B 3.0927 no 2_655
H46 H28B 2.8609 no 1_665
H46 H29A 3.3949 no 1_665
H48 H19 3.1157 no 1_655
H48 H30A 2.8093 no 1_665
H52 F4 3.2149 no 3_766
H52 H14 3.1273 no .
H52 H18 3.5979 no 1_655
H52 H38 3.2740 no 3_766
H54 F8 3.2687 no 1_545
H54 F24 3.5987 no 2_645
H54 C28 2.9929 no 1_655
H54 H12A 2.8203 no .
H54 H13 3.5450 no .
H54 H28A 2.7300 no 1_655
H54 H28B 2.7853 no 1_655
H54 H28C 2.9554 no 1_655
H56 F9 3.3430 no 2_645
H56 C12 3.5242 no 2_655
H56 H12B 3.4049 no 2_655
H56 H12C 2.7806 no 2_655
H56 H19 3.5589 no 1_655
H60 F4 2.4953 no 3_766
H60 F25 3.5754 no 3_766
H60 F29 3.1088 no 3_766
H60 H6 3.1502 no 1_565
H60 H14 3.4336 no .
H62 H14 3.4082 no .
H62 H30C 2.9994 no 1_565
H62 H31C 3.0253 no 1_565
H64 F9 3.2616 no 2_645
H64 F16 3.5467 no 2_655
H64 C12 3.4864 no 2_655
H64 H12A 3.2536 no 2_655
H64 H12B 3.2999 no 2_655
H64 H12C 3.3234 no 2_655
H64 H13 3.4203 no .
H64 H14 3.4843 no .

loop_
_geom_torsion_atom_site_label_1
_geom_torsion_atom_site_label_2
_geom_torsion_atom_site_label_3
_geom_torsion_atom_site_label_4
_geom_torsion
_geom_torsion_publ_flag
P1 Ir1 C1 C2 108.3(4) no
P1 Ir1 C1 C16 -96.2(5) no
C1 Ir1 P1 C32 -17.82(19) no
C1 Ir1 P1 C33 99.62(19) no
C1 Ir1 P1 C34 -137.61(19) no
P1 Ir1 C4 C3 -116.1(5) no
P1 Ir1 C4 C5 73.6(6) no
C4 Ir1 P1 C32 59.0(3) no
C4 Ir1 P1 C33 176.4(3) no
C4 Ir1 P1 C34 -60.8(3) no
P1 Ir1 C23 C22 -175.39(13) no
P1 Ir1 C23 C24 -56.9(4) no
P1 Ir1 C23 C28 66.4(6) no
C23 Ir1 P1 C32 -125.4(3) no
C23 Ir1 P1 C33 -7.9(3) no
C23 Ir1 P1 C34 114.9(3) no
P1 Ir1 C24 C23 134.9(3) no
P1 Ir1 C24 C25 -105.9(3) no
P1 Ir1 C24 C29 11.7(6) no
C24 Ir1 P1 C32 -155.5(2) no
C24 Ir1 P1 C33 -38.0(3) no
C24 Ir1 P1 C34 84.7(3) no
P1 Ir1 C25 C24 84.1(3) no
P1 Ir1 C25 C26 -161.53(19) no
P1 Ir1 C25 C30 -39.6(6) no
C25 Ir1 P1 C32 165.8(3) no
C25 Ir1 P1 C33 -76.7(3) no
C25 Ir1 P1 C34 46.1(3) no
P1 Ir1 C26 C22 148.49(16) no
P1 Ir1 C26 C25 30.5(5) no
P1 Ir1 C26 C31 -90.2(5) no
C26 Ir1 P1 C32 146.4(3) no
C26 Ir1 P1 C33 -96.2(3) no
C26 Ir1 P1 C34 26.6(4) no
C1 Ir1 C4 C3 -16.6(5) no
C1 Ir1 C4 C5 173.2(7) no
C4 Ir1 C1 C2 22.3(4) no
C4 Ir1 C1 C16 177.7(6) no
C1 Ir1 C22 C23 -105.7(3) no
C1 Ir1 C22 C26 137.3(3) no
C1 Ir1 C22 C27 15.9(5) no
C22 Ir1 C1 C2 -88.4(4) no
C22 Ir1 C1 C16 67.1(5) no
C1 Ir1 C23 C22 77.2(3) no
C1 Ir1 C23 C24 -164.3(3) no
C1 Ir1 C23 C28 -41.0(6) no
C23 Ir1 C1 C2 -125.0(4) no
C23 Ir1 C1 C16 30.5(6) no
C1 Ir1 C24 C23 21.6(5) no
C1 Ir1 C24 C25 140.8(3) no
C1 Ir1 C24 C29 -101.6(6) no
C24 Ir1 C1 C2 -137.7(4) no
C24 Ir1 C1 C16 17.8(7) no
C1 Ir1 C25 C24 -88.0(6) no
C1 Ir1 C25 C26 26.4(7) no
C1 Ir1 C25 C30 148.3(5) no
C25 Ir1 C1 C2 -79.3(7) no
C25 Ir1 C1 C16 76.2(8) no
C1 Ir1 C26 C22 -48.9(4) no
C1 Ir1 C26 C25 -166.9(3) no
C1 Ir1 C26 C31 72.3(5) no
C26 Ir1 C1 C2 -61.3(5) no
C26 Ir1 C1 C16 94.1(5) no
C4 Ir1 C22 C23 178.0(3) no
C4 Ir1 C22 C26 61.1(4) no
C4 Ir1 C22 C27 -60.4(6) no
C22 Ir1 C4 C3 68.3(6) no
C22 Ir1 C4 C5 -101.9(6) no
C4 Ir1 C23 C22 -3.5(7) no
C4 Ir1 C23 C24 115.0(5) no
C4 Ir1 C23 C28 -121.7(6) no
C23 Ir1 C4 C3 70.6(8) no
C23 Ir1 C4 C5 -99.6(7) no
C4 Ir1 C24 C23 -123.0(5) no
C4 Ir1 C24 C25 -3.9(7) no
C4 Ir1 C24 C29 113.7(7) no
C24 Ir1 C4 C3 138.0(5) no
C24 Ir1 C4 C5 -32.3(10) no
C4 Ir1 C25 C24 177.7(3) no
C4 Ir1 C25 C26 -67.9(4) no
C4 Ir1 C25 C30 54.0(6) no
C25 Ir1 C4 C3 135.5(5) no
C25 Ir1 C4 C5 -34.8(7) no
C4 Ir1 C26 C22 -124.7(4) no
C4 Ir1 C26 C25 117.4(3) no
C4 Ir1 C26 C31 -3.4(5) no
C26 Ir1 C4 C3 100.2(5) no
C26 Ir1 C4 C5 -70.1(6) no
C22 Ir1 C23 C22 0.0(3) no
C22 Ir1 C23 C24 118.5(5) no
C22 Ir1 C23 C28 -118.2(7) no
C23 Ir1 C22 C23 0.0(3) no
C23 Ir1 C22 C26 -116.9(5) no
C23 Ir1 C22 C27 121.6(7) no
C22 Ir1 C24 C23 -37.5(3) no
C22 Ir1 C24 C25 81.7(4) no
C22 Ir1 C24 C29 -160.7(7) no
C24 Ir1 C22 C23 35.8(3) no
C24 Ir1 C22 C26 -81.1(4) no
C24 Ir1 C22 C27 157.4(6) no
C22 Ir1 C25 C24 -77.9(4) no
C22 Ir1 C25 C26 36.6(3) no
C22 Ir1 C25 C30 158.5(7) no
C25 Ir1 C22 C23 78.9(3) no
C25 Ir1 C22 C26 -38.0(3) no
C25 Ir1 C22 C27 -159.5(6) no
C22 Ir1 C26 C22 0.0(3) no
C22 Ir1 C26 C25 -118.0(5) no
C22 Ir1 C26 C31 121.3(7) no
C26 Ir1 C22 C23 116.9(5) no
C26 Ir1 C22 C26 0.0(3) no
C26 Ir1 C22 C27 -121.5(7) no
C23 Ir1 C24 C23 -0.0(3) no
C23 Ir1 C24 C25 119.1(6) no
C23 Ir1 C24 C29 -123.2(8) no
C24 Ir1 C23 C22 -118.5(5) no
C24 Ir1 C23 C24 0.0(4) no
C24 Ir1 C23 C28 123.3(8) no
C23 Ir1 C25 C24 -35.4(3) no
C23 Ir1 C25 C26 79.1(4) no
C23 Ir1 C25 C30 -159.0(7) no
C25 Ir1 C23 C22 -81.1(4) no
C25 Ir1 C23 C24 37.4(3) no
C25 Ir1 C23 C28 160.7(7) no
C23 Ir1 C26 C22 38.0(3) no
C23 Ir1 C26 C25 -80.0(3) no
C23 Ir1 C26 C31 159.3(6) no
C26 Ir1 C23 C22 -37.4(3) no
C26 Ir1 C23 C24 81.1(3) no
C26 Ir1 C23 C28 -155.6(7) no
C24 Ir1 C25 C24 0.0(4) no
C24 Ir1 C25 C26 114.4(6) no
C24 Ir1 C25 C30 -123.7(8) no
C25 Ir1 C24 C23 -119.1(6) no
C25 Ir1 C24 C25 0.0(4) no
C25 Ir1 C24 C29 117.6(8) no
C24 Ir1 C26 C22 78.8(3) no
C24 Ir1 C26 C25 -39.2(3) no
C24 Ir1 C26 C31 -160.0(6) no
C26 Ir1 C24 C23 -79.5(4) no
C26 Ir1 C24 C25 39.6(3) no
C26 Ir1 C24 C29 157.3(7) no
C25 Ir1 C26 C22 118.0(5) no
C25 Ir1 C26 C25 -0.0(3) no
C25 Ir1 C26 C31 -120.8(7) no
C26 Ir1 C25 C24 -114.4(5) no
C26 Ir1 C25 C26 -0.0(3) no
C26 Ir1 C25 C30 121.9(8) no
F25 F4 F29 F6 -44(5) no
F25 F4 F29 C42 -35.9(8) no
F29 F4 F25 F5 11.2(13) no
F29 F4 F25 C42 34.8(9) no
F25 F4 C42 F5 16.9(7) no
F25 F4 C42 F6 134.2(9) no
F25 F4 C42 F25 0.0(5) no
F25 F4 C42 F26 61.5(12) no
F25 F4 C42 F29 132.0(8) no
F25 F4 C42 C39 -110.4(9) no
C42 F4 F25 F5 -23.6(9) no
C42 F4 F25 C42 0.0(5) no
F29 F4 C42 F5 -115.1(13) no
F29 F4 C42 F6 2.2(11) no
F29 F4 C42 F25 -132.0(12) no
F29 F4 C42 F26 -70.5(16) no
F29 F4 C42 F29 0.0(11) no
F29 F4 C42 C39 117.6(13) no
C42 F4 F29 F6 -8(4) no
C42 F4 F29 C42 0.0(5) no
F25 F5 F26 F6 3(5) no
F25 F5 F26 C42 29(5) no
F26 F5 F25 F4 -7(5) no
F26 F5 F25 C42 -29(5) no
F25 F5 C42 F4 -26.4(13) no
F25 F5 C42 F6 -133.8(12) no
F25 F5 C42 F25 0.0(8) no
F25 F5 C42 F26 -169.7(15) no
F25 F5 C42 F29 -92.8(15) no
F25 F5 C42 C39 96.2(14) no
C42 F5 F25 F4 22.1(11) no
C42 F5 F25 C42 -0.0(5) no
F26 F5 C42 F4 143.3(10) no
F26 F5 C42 F6 35.9(12) no
F26 F5 C42 F25 169.7(15) no
F26 F5 C42 F26 0.0(6) no
F26 F5 C42 F29 77.0(14) no
F26 F5 C42 C39 -94.1(11) no
C42 F5 F26 F6 -25.9(9) no
C42 F5 F26 C42 -0.0(5) no
F26 F6 F29 F4 43(5) no
F26 F6 F29 C42 35.3(12) no
F29 F6 F26 F5 -9.0(17) no
F29 F6 F26 C42 -36.0(14) no
F26 F6 C42 F4 -141.2(8) no
F26 F6 C42 F5 -27.0(8) no
F26 F6 C42 F25 -66.3(12) no
F26 F6 C42 F26 -0.0(5) no
F26 F6 C42 F29 -138.1(9) no
F26 F6 C42 C39 105.6(9) no
C42 F6 F26 F5 27.0(7) no
C42 F6 F26 C42 -0.0(5) no
F29 F6 C42 F4 -3.1(16) no
F29 F6 C42 F5 111.1(18) no
F29 F6 C42 F25 72(2) no
F29 F6 C42 F26 138.1(17) no
F29 F6 C42 F29 -0.0(15) no
F29 F6 C42 C39 -116.3(18) no
C42 F6 F29 F4 7(4) no
C42 F6 F29 C42 0.0(5) no
F27 F19 F30 F20 -3(3) no
F27 F19 F30 C65 -25(2) no
F30 F19 F27 F21 -2(5) no
F30 F19 F27 C65 28(3) no
F27 F19 C65 F20 130.0(18) no
F27 F19 C65 F21 16.1(16) no
F27 F19 C65 F27 0.0(16) no
F27 F19 C65 F28 100.0(19) no
F27 F19 C65 F30 155.6(18) no
F27 F19 C65 C61 -103.3(17) no
C65 F19 F27 F21 -30(3) no
C65 F19 F27 C65 -0.0(5) no
F30 F19 C65 F20 -25.6(14) no
F30 F19 C65 F21 -139.5(14) no
F30 F19 C65 F27 -155.6(14) no
F30 F19 C65 F28 -55.6(16) no
F30 F19 C65 F30 -0.0(11) no
F30 F19 C65 C61 101.1(14) no
C65 F19 F30 F20 22.1(12) no
C65 F19 F30 C65 0.0(5) no
F28 F20 F30 F19 10(4) no
F28 F20 F30 C65 36(3) no
F30 F20 F28 F21 -8(4) no
F30 F20 F28 C65 -30(3) no
F28 F20 C65 F19 -135.2(18) no
F28 F20 C65 F21 -28.8(19) no
F28 F20 C65 F27 -68(2) no
F28 F20 C65 F28 -0.0(14) no
F28 F20 C65 F30 -153.8(19) no
F28 F20 C65 C61 98.6(18) no
C65 F20 F28 F21 22.3(14) no
C65 F20 F28 C65 -0.0(5) no
F30 F20 C65 F19 18.6(10) no
F30 F20 C65 F21 125.0(12) no
F30 F20 C65 F27 85.4(14) no
F30 F20 C65 F28 153.8(16) no
F30 F20 C65 F30 -0.0(8) no
F30 F20 C65 C61 -107.6(11) no
C65 F20 F30 F19 -26.0(14) no
C65 F20 F30 C65 0.0(6) no
F27 F21 F28 F20 2(3) no
F27 F21 F28 C65 29(3) no
F28 F21 F27 F19 4(4) no
F28 F21 F27 C65 -23.6(17) no
F27 F21 C65 F19 -21(3) no
F27 F21 C65 F20 -136(3) no
F27 F21 C65 F27 0(2) no
F27 F21 C65 F28 -151(3) no
F27 F21 C65 F30 -56(3) no
F27 F21 C65 C61 97(3) no
C65 F21 F27 F19 27(3) no
C65 F21 F27 C65 -0.0(5) no
F28 F21 C65 F19 129.5(11) no
F28 F21 C65 F20 15.3(8) no
F28 F21 C65 F27 150.9(11) no
F28 F21 C65 F28 0.0(8) no
F28 F21 C65 F30 94.4(13) no
F28 F21 C65 C61 -111.9(11) no
C65 F21 F28 F20 -27.0(14) no
C65 F21 F28 C65 0.0(5) no
F4 F25 C42 F4 0.0(4) no
F4 F25 C42 F5 -154.0(10) no
F4 F25 C42 F6 -85.0(13) no
F4 F25 C42 F26 -146.4(8) no
F4 F25 C42 F29 -45.6(8) no
F4 F25 C42 C39 103.3(9) no
F5 F25 C42 F4 154.0(13) no
F5 F25 C42 F5 0.0(10) no
F5 F25 C42 F6 68.9(17) no
F5 F25 C42 F26 7.6(11) no
F5 F25 C42 F29 108.4(14) no
F5 F25 C42 C39 -102.8(14) no
F5 F26 C42 F4 -64.2(16) no
F5 F26 C42 F5 -0.0(9) no
F5 F26 C42 F6 -145.5(12) no
F5 F26 C42 F25 -6.4(10) no
F5 F26 C42 F29 -121.1(12) no
F5 F26 C42 C39 107.7(12) no
F6 F26 C42 F4 81.4(14) no
F6 F26 C42 F5 145.5(9) no
F6 F26 C42 F6 0.0(4) no
F6 F26 C42 F25 139.1(8) no
F6 F26 C42 F29 24.4(6) no
F6 F26 C42 C39 -106.8(9) no
F19 F27 C65 F19 0.0(6) no
F19 F27 C65 F20 -89.0(18) no
F19 F27 C65 F21 -155(3) no
F19 F27 C65 F28 -123.1(12) no
F19 F27 C65 F30 -16.9(12) no
F19 F27 C65 C61 103.9(12) no
F21 F27 C65 F19 155(3) no
F21 F27 C65 F20 66(3) no
F21 F27 C65 F21 0.0(7) no
F21 F27 C65 F28 32(3) no
F21 F27 C65 F30 138.4(17) no
F21 F27 C65 C61 -100.8(18) no
F20 F28 C65 F19 60(2) no
F20 F28 C65 F20 0.0(13) no
F20 F28 C65 F21 152.6(19) no
F20 F28 C65 F27 131.7(17) no
F20 F28 C65 F30 24.9(18) no
F20 F28 C65 C61 -96.1(18) no
F21 F28 C65 F19 -92.3(12) no
F21 F28 C65 F20 -152.6(14) no
F21 F28 C65 F21 -0.0(5) no
F21 F28 C65 F27 -20.8(8) no
F21 F28 C65 F30 -127.7(9) no
F21 F28 C65 C61 111.3(9) no
F4 F29 C42 F4 0.0(4) no
F4 F29 C42 F5 95.5(13) no
F4 F29 C42 F6 -176.5(18) no
F4 F29 C42 F25 51.9(12) no
F4 F29 C42 F26 142.8(8) no
F4 F29 C42 C39 -94.0(12) no
F6 F29 C42 F4 176.5(18) no
F6 F29 C42 F5 -88.0(17) no
F6 F29 C42 F6 0.0(7) no
F6 F29 C42 F25 -131.6(14) no
F6 F29 C42 F26 -40.7(15) no
F6 F29 C42 C39 82.5(18) no
F19 F30 C65 F19 -0.0(7) no
F19 F30 C65 F20 154.3(14) no
F19 F30 C65 F21 55.2(16) no
F19 F30 C65 F27 21.3(12) no
F19 F30 C65 F28 140.2(12) no
F19 F30 C65 C61 -98.4(12) no
F20 F30 C65 F19 -154.3(14) no
F20 F30 C65 F20 -0.0(8) no
F20 F30 C65 F21 -99.0(14) no
F20 F30 C65 F27 -133.0(11) no
F20 F30 C65 F28 -14.0(9) no
F20 F30 C65 C61 107.3(11) no
Ir1 C1 C2 C3 -25.3(7) no
Ir1 C1 C2 C9 155.5(5) no
Ir1 C1 C16 C17 62.6(8) no
Ir1 C1 C16 C21 -117.5(6) no
C2 C1 C16 C17 -149.6(7) no
C2 C1 C16 C21 30.3(12) no
C16 C1 C2 C3 -177.5(7) no
C16 C1 C2 C9 3.2(12) no
C1 C2 C3 C4 14.7(11) no
C1 C2 C3 C8 -165.9(7) no
C1 C2 C9 C10 -120.0(7) no
C1 C2 C9 C15 60.8(9) no
C3 C2 C9 C10 60.8(9) no
C3 C2 C9 C15 -118.5(7) no
C9 C2 C3 C4 -166.1(6) no
C9 C2 C3 C8 13.4(10) no
C2 C3 C4 Ir1 9.3(10) no
C2 C3 C4 C5 -179.6(6) no
C2 C3 C8 C7 -178.7(7) no
C4 C3 C8 C7 0.8(11) no
C8 C3 C4 Ir1 -170.2(6) no
C8 C3 C4 C5 0.9(11) no
Ir1 C4 C5 C6 168.7(5) no
C3 C4 C5 C6 -1.2(11) no
C4 C5 C6 C7 -0.2(12) no
C5 C6 C7 C8 1.9(12) no
C6 C7 C8 C3 -2.2(11) no
C2 C9 C10 C11 178.6(5) no
C2 C9 C15 C14 -179.4(6) no
C10 C9 C15 C14 1.4(10) no
C15 C9 C10 C11 -2.1(9) no
C9 C10 C11 C12 178.4(5) no
C9 C10 C11 C13 1.0(10) no
C10 C11 C13 C14 0.9(11) no
C12 C11 C13 C14 -176.3(6) no
C11 C13 C14 C15 -1.7(11) no
C13 C14 C15 C9 0.5(10) no
C1 C16 C17 C18 177.9(6) no
C1 C16 C21 C20 -178.6(6) no
C17 C16 C21 C20 1.3(10) no
C21 C16 C17 C18 -1.9(10) no
C16 C17 C18 C19 1.6(11) no
C17 C18 C19 C20 -0.5(11) no
C18 C19 C20 C21 -0.1(12) no
C19 C20 C21 C16 -0.2(11) no
Ir1 C22 C23 Ir1 -0.0 no
Ir1 C22 C23 C24 -60.9(4) no
Ir1 C22 C23 C28 126.2(6) no
Ir1 C22 C26 Ir1 -0.0 no
Ir1 C22 C26 C25 58.5(4) no
Ir1 C22 C26 C31 -122.5(6) no
C23 C22 C26 Ir1 -62.3(5) no
C23 C22 C26 C25 -3.8(7) no
C23 C22 C26 C31 175.2(5) no
C26 C22 C23 Ir1 61.0(5) no
C26 C22 C23 C24 0.2(7) no
C26 C22 C23 C28 -172.8(6) no
C27 C22 C23 Ir1 -125.4(7) no
C27 C22 C23 C24 173.8(6) no
C27 C22 C23 C28 0.8(10) no
C27 C22 C26 Ir1 124.2(7) no
C27 C22 C26 C25 -177.3(6) no
C27 C22 C26 C31 1.7(11) no
Ir1 C23 C24 Ir1 -0.0 no
Ir1 C23 C24 C25 -57.3(4) no
Ir1 C23 C24 C29 127.6(7) no
C22 C23 C24 Ir1 60.9(5) no
C22 C23 C24 C25 3.6(8) no
C22 C23 C24 C29 -171.5(6) no
C28 C23 C24 Ir1 -126.5(8) no
C28 C23 C24 C25 176.2(6) no
C28 C23 C24 C29 1.1(12) no
Ir1 C24 C25 Ir1 0.0 no
Ir1 C24 C25 C26 -67.7(4) no
Ir1 C24 C25 C30 127.5(7) no
C23 C24 C25 Ir1 61.7(6) no
C23 C24 C25 C26 -6.0(8) no
C23 C24 C25 C30 -170.8(6) no
C29 C24 C25 Ir1 -123.2(8) no
C29 C24 C25 C26 169.1(7) no
C29 C24 C25 C30 4.3(12) no
Ir1 C25 C26 Ir1 -0.0 no
Ir1 C25 C26 C22 -62.4(4) no
Ir1 C25 C26 C31 118.6(6) no
C24 C25 C26 Ir1 68.5(5) no
C24 C25 C26 C22 6.1(7) no
C24 C25 C26 C31 -172.9(6) no
C30 C25 C26 Ir1 -126.5(8) no
C30 C25 C26 C22 171.0(6) no
C30 C25 C26 C31 -7.9(11) no
C36 C35 C40 C39 0.1(10) no
C40 C35 C36 C37 -1.0(10) no
C36 C35 B1 C43 74.4(8) no
C36 C35 B1 C51 -163.0(6) no
C36 C35 B1 C59 -47.2(9) no
B1 C35 C36 C37 -173.8(6) no
C40 C35 B1 C43 -97.8(7) no
C40 C35 B1 C51 24.8(9) no
C40 C35 B1 C59 140.6(6) no
B1 C35 C40 C39 172.7(6) no
C35 C36 C37 C38 0.9(11) no
C35 C36 C37 C41 -179.8(6) no
C36 C37 C38 C39 0.2(11) no
C36 C37 C41 F1 -72.0(9) no
C36 C37 C41 F2 167.3(7) no
C36 C37 C41 F3 43.6(11) no
C38 C37 C41 F1 107.3(9) no
C38 C37 C41 F2 -13.4(12) no
C38 C37 C41 F3 -137.1(8) no
C41 C37 C38 C39 -179.1(7) no
C37 C38 C39 C40 -1.1(12) no
C37 C38 C39 C42 179.3(7) no
C38 C39 C40 C35 0.9(12) no
C38 C39 C42 F4 33.6(11) no
C38 C39 C42 F5 -89.2(11) no
C38 C39 C42 F6 140.1(8) no
C38 C39 C42 F25 -46.2(12) no
C38 C39 C42 F26 -141.0(8) no
C38 C39 C42 F29 100.0(11) no
C40 C39 C42 F4 -146.0(8) no
C40 C39 C42 F5 91.2(11) no
C40 C39 C42 F6 -39.5(12) no
C40 C39 C42 F25 134.2(8) no
C40 C39 C42 F26 39.4(11) no
C40 C39 C42 F29 -79.6(13) no
C42 C39 C40 C35 -179.5(7) no
C44 C43 C48 C47 -3.2(9) no
C48 C43 C44 C45 0.2(9) no
C44 C43 B1 C35 -93.8(7) no
C44 C43 B1 C51 145.6(6) no
C44 C43 B1 C59 28.8(9) no
B1 C43 C44 C45 173.8(6) no
C48 C43 B1 C35 79.5(7) no
C48 C43 B1 C51 -41.1(8) no
C48 C43 B1 C59 -158.0(6) no
B1 C43 C48 C47 -176.8(6) no
C43 C44 C45 C46 3.4(10) no
C43 C44 C45 C49 -178.7(6) no
C44 C45 C46 C47 -4.0(10) no
C44 C45 C49 F7 -2.1(10) no
C44 C45 C49 F8 118.6(7) no
C44 C45 C49 F9 -122.5(7) no
C46 C45 C49 F7 175.9(6) no
C46 C45 C49 F8 -63.4(9) no
C46 C45 C49 F9 55.5(9) no
C49 C45 C46 C47 177.9(6) no
C45 C46 C47 C48 1.2(10) no
C45 C46 C47 C50 175.1(6) no
C46 C47 C48 C43 2.5(10) no
C46 C47 C50 F10 27.7(9) no
C46 C47 C50 F11 -93.8(8) no
C46 C47 C50 F12 147.7(6) no
C48 C47 C50 F10 -158.3(6) no
C48 C47 C50 F11 80.3(8) no
C48 C47 C50 F12 -38.3(9) no
C50 C47 C48 C43 -171.4(6) no
C52 C51 C56 C55 -2.7(9) no
C56 C51 C52 C53 0.7(9) no
C52 C51 B1 C35 51.5(8) no
C52 C51 B1 C43 168.3(5) no
C52 C51 B1 C59 -70.1(7) no
B1 C51 C52 C53 175.3(5) no
C56 C51 B1 C35 -134.3(7) no
C56 C51 B1 C43 -17.5(9) no
C56 C51 B1 C59 104.0(7) no
B1 C51 C56 C55 -177.0(6) no
C51 C52 C53 C54 1.0(9) no
C51 C52 C53 C57 -177.9(5) no
C52 C53 C54 C55 -0.7(9) no
C52 C53 C57 F13 8.4(9) no
C52 C53 C57 F14 129.0(7) no
C52 C53 C57 F15 -111.7(7) no
C54 C53 C57 F13 -170.5(6) no
C54 C53 C57 F14 -49.9(8) no
C54 C53 C57 F15 69.3(8) no
C57 C53 C54 C55 178.2(5) no
C53 C54 C55 C56 -1.2(9) no
C53 C54 C55 C58 178.6(5) no
C54 C55 C56 C51 3.1(10) no
C54 C55 C58 F16 70.7(8) no
C54 C55 C58 F17 -50.8(9) no
C54 C55 C58 F18 -172.2(6) no
C56 C55 C58 F16 -109.5(8) no
C56 C55 C58 F17 129.0(7) no
C56 C55 C58 F18 7.6(10) no
C58 C55 C56 C51 -176.8(6) no
C60 C59 C64 C63 -0.1(9) no
C64 C59 C60 C61 -0.1(9) no
C60 C59 B1 C35 -18.1(9) no
C60 C59 B1 C43 -135.3(7) no
C60 C59 B1 C51 101.9(7) no
B1 C59 C60 C61 -174.6(6) no
C64 C59 B1 C35 167.6(6) no
C64 C59 B1 C43 50.4(8) no
C64 C59 B1 C51 -72.4(7) no
B1 C59 C64 C63 174.7(6) no
C59 C60 C61 C62 0.1(11) no
C59 C60 C61 C65 177.8(6) no
C60 C61 C62 C63 0.2(10) no
C60 C61 C65 F19 139.9(7) no
C60 C61 C65 F20 -95.2(8) no
C60 C61 C65 F21 29.9(10) no
C60 C61 C65 F27 74.7(9) no
C60 C61 C65 F28 -59.4(10) no
C60 C61 C65 F30 -172.3(7) no
C62 C61 C65 F19 -42.3(10) no
C62 C61 C65 F20 82.5(9) no
C62 C61 C65 F21 -152.3(7) no
C62 C61 C65 F27 -107.6(8) no
C62 C61 C65 F28 118.4(8) no
C62 C61 C65 F30 5.5(11) no
C65 C61 C62 C63 -177.5(7) no
C61 C62 C63 C64 -0.4(10) no
C61 C62 C63 C66 174.6(6) no
C62 C63 C64 C59 0.3(10) no
C62 C63 C66 F22 -71.9(9) no
C62 C63 C66 F23 48.9(9) no
C62 C63 C66 F24 168.4(6) no
C64 C63 C66 F22 103.1(8) no
C64 C63 C66 F23 -136.1(7) no
C64 C63 C66 F24 -16.6(10) no
C66 C63 C64 C59 -174.5(6) no
